data_7711283
loop_
_publ_author_name
'Diaz-Rodriguez, Roberto'
'Kitos, Alexandros'
'Murugesu, Muralee'

_publ_section_title
;
 Expanding the Series of Alkali Metal Plumbolyl Complexes to Na and K
;
_journal_name_full 'Dalton Transactions'
_journal_paper_doi 10.1039/D2DT02615E
_journal_year 2022
_chemical_absolute_configuration ad
_chemical_formula_moiety 'C72 H120 K4 O8 Pb2 Si4'
_chemical_formula_sum 'C72 H120 K4 O8 Pb2 Si4'
_chemical_formula_weight 1796.81
_chemical_properties_physical Air-sensitive,Moisture-sensitive,Heat-sensitive,Oxygen-sensitive
_space_group_crystal_system monoclinic
_space_group_IT_number 7
_space_group_name_Hall 'P -2yac'
_space_group_name_H-M_alt 'P 1 n 1'
_atom_sites_solution_hydrogens geom
_atom_sites_solution_primary dual
_audit_creation_date 2022-06-03
_audit_creation_method
;
FinalCif V105 by Daniel Kratzert, Freiburg 2022,
https://dkratzert.de/finalcif.html
;
_audit_update_record
;
2022-06-14 deposited with the CCDC.	2022-09-16 downloaded from the CCDC.
;
_cell_angle_alpha 90
_cell_angle_beta 91.382(2)
_cell_angle_gamma 90
_cell_formula_units_Z 2
_cell_length_a 13.9985(5)
_cell_length_b 14.6914(5)
_cell_length_c 20.5549(7)
_cell_measurement_reflns_used 9749
_cell_measurement_temperature 150
_cell_measurement_theta_max 55.517
_cell_measurement_theta_min 3.288
_cell_volume 4226.0(3)
_computing_cell_refinement
;
SAINT (2020) V8.40B; Integration Software for Single Crystal Data.
Bruker AXS Inc., Madison, WI 53719-1173.
;
_computing_data_collection
;
APEX 3 (2019) Bruker AXS Inc., Madison, WI 53719-1173.
;
_computing_data_reduction
;
SAINT (2020) V8.40B; Integration Software for Single Crystal Data.
Bruker AXS Inc., Madison, WI 53719-1173.
;
_computing_molecular_graphics 'Olex2 1.3 (Dolomanov et al., 2009)'
_computing_publication_material 'Olex2 1.3 (Dolomanov et al., 2009)'
_computing_structure_refinement 'XL  (Sheldrick, 2008)'
_computing_structure_solution 'XT  (Sheldrick, 2015)'
_diffrn_ambient_temperature 150
_diffrn_detector 'CMOS Area detector'
_diffrn_detector_area_resol_mean 10.42
_diffrn_detector_type 'Bruker CMOS Photon III '
_diffrn_measured_fraction_theta_full 0.999
_diffrn_measured_fraction_theta_max 0.992
_diffrn_measurement_device 'k-geometry diffractometer'
_diffrn_measurement_device_type 'Bruker Venture Metaljet'
_diffrn_measurement_method '\w and \f scans'
_diffrn_radiation_collimation 'Focusing mirrors'
_diffrn_radiation_monochromator 'Helios MX Mirror Optics'
_diffrn_radiation_probe x-ray
_diffrn_radiation_type 'Ga K\a'
_diffrn_radiation_wavelength 1.34139
_diffrn_reflns_av_R_equivalents 0.0527
_diffrn_reflns_av_unetI/netI 0.0493
_diffrn_reflns_Laue_measured_fraction_full 0.999
_diffrn_reflns_Laue_measured_fraction_max 0.992
_diffrn_reflns_limit_h_max 17
_diffrn_reflns_limit_h_min -16
_diffrn_reflns_limit_k_max 18
_diffrn_reflns_limit_k_min -18
_diffrn_reflns_limit_l_max 24
_diffrn_reflns_limit_l_min -25
_diffrn_reflns_number 65629
_diffrn_reflns_point_group_measured_fraction_full 0.973
_diffrn_reflns_point_group_measured_fraction_max 0.955
_diffrn_reflns_theta_full 53.594
_diffrn_reflns_theta_max 55.920
_diffrn_reflns_theta_min 2.617
_diffrn_source 'Metal Jet'
_diffrn_source_current 2.86
_diffrn_source_power 0.1993706
_diffrn_source_target Ga
_diffrn_source_type 'Gallium Liquid Metal Jet Source'
_diffrn_source_voltage 69.71
_exptl_absorpt_coefficient_mu 6.914
_exptl_absorpt_correction_T_max 0.0927
_exptl_absorpt_correction_T_min 0.0207
_exptl_absorpt_correction_type multi-scan
_exptl_absorpt_process_details
;
SADABS-2016/2 (Bruker,2016/2) was used for absorption correction.
wR2(int) was 0.1233 before and 0.0803 after correction.
The Ratio of minimum to maximum transmission is 0.2233.
The \l/2 correction factor is Not present.
;
_exptl_crystal_colour 'clear light red'
_exptl_crystal_colour_lustre clear
_exptl_crystal_colour_modifier light
_exptl_crystal_colour_primary red
_exptl_crystal_density_diffrn 1.412
_exptl_crystal_description Plate
_exptl_crystal_F_000 1824
_exptl_crystal_recrystallization_method 'Re-crystallisation from solvent: Alkanes/1,2-dimethoxyethane'
_exptl_crystal_size_max 0.22
_exptl_crystal_size_mid 0.09
_exptl_crystal_size_min 0.08
_refine_diff_density_max 1.022
_refine_diff_density_min -0.557
_refine_diff_density_rms 0.066
_refine_ls_abs_structure_details
;
 Refined as an inversion twin.
;
_refine_ls_abs_structure_Flack 0.070(7)
_refine_ls_extinction_method none
_refine_ls_goodness_of_fit_ref 1.030
_refine_ls_hydrogen_treatment constr
_refine_ls_matrix_type full
_refine_ls_number_parameters 847
_refine_ls_number_reflns 15909
_refine_ls_number_restraints 62
_refine_ls_restrained_S_all 1.029
_refine_ls_R_factor_all 0.0377
_refine_ls_R_factor_gt 0.0295
_refine_ls_shift/su_max 0.001
_refine_ls_shift/su_mean 0.000
_refine_ls_structure_factor_coef Fsqd
_refine_ls_weighting_details 'w=1/[\s^2^(Fo^2^)+(0.0265P)^2^+0.3102P] where P=(Fo^2^+2Fc^2^)/3'
_refine_ls_weighting_scheme calc
_refine_ls_wR_factor_gt 0.0651
_refine_ls_wR_factor_ref 0.0670
_reflns_Friedel_coverage 0.923
_reflns_Friedel_fraction_full 0.947
_reflns_Friedel_fraction_max 0.917
_reflns_number_gt 14130
_reflns_number_total 15909
_reflns_threshold_expression 'I > 2\s(I)'
_cod_data_source_file d2dt02615e2.cif
_cod_data_source_block muru412
_cod_depositor_comments
;
The following automatic conversions were performed:

data item '_diffrn_radiation_probe' value 'X-ray' was changed to
'x-ray' in accordance with the
/home/data/users/saulius/crontab/automatic-downloads/rss-feeds/RSC/lib/dictionaries/cif_core.dic
dictionary named 'cif_core.dic' version 2.4.2 last updated on
2011-04-26.

Automatic conversion script
Id: cif_fix_values 7556 2019-12-06 15:28:31Z antanas 
;
_cod_database_code 7711283
_shelx_shelxl_version_number 2019/1
_olex2_exptl_crystal_mounting_method 'mounted on  cryoloop'
_olex2_refinement_description
;
1. Twinned data refinement
 Scales: 0.930(7)
 0.070(7)
2. Fixed Uiso
 At 1.2 times of:
  All C(H) groups, All C(H,H) groups
 At 1.5 times of:
  All C(H,H,H) groups
3. Uiso/Uaniso restraints and constraints
O1 \\sim C69A \\sim C69B \\sim C70A \\sim C70B \\sim O2: within 1.7A with sigma
of 0.002 and sigma for terminal atoms of 0.02 within 1.7A
Uanis(C69A) = Uanis(C69B)
Uanis(C70A) = Uanis(C70B)
4. Others
 Sof(C69B)=Sof(H69C)=Sof(H69D)=Sof(C70B)=Sof(H70C)=Sof(H70D)=1-FVAR(1)
 Sof(C69A)=Sof(H69A)=Sof(H69B)=Sof(C70A)=Sof(H70A)=Sof(H70B)=FVAR(1)
5.a Secondary CH2 refined with riding coordinates:
 C29(H29A,H29B), C30(H30A,H30B), C33(H33A,H33B), C34(H34A,H34B), C65(H65A,
 H65B), C66(H66A,H66B), C69A(H69A,H69B), C70A(H70A,H70B), C69B(H69C,H69D),
 C70B(H70C,H70D)
5.b Aromatic/amide H refined with riding coordinates:
 C6(H6), C7(H7), C8(H8), C9(H9), C10(H10), C12(H12), C13(H13), C14(H14),
 C15(H15), C16(H16), C42(H42), C43(H43), C44(H44), C45(H45), C46(H46), C48(H48),
  C49(H49), C50(H50), C51(H51), C52(H52)
5.c Idealised Me refined as rotating group:
 C17(H17A,H17B,H17C), C18(H18A,H18B,H18C), C20(H20A,H20B,H20C), C21(H21A,H21B,
 H21C), C22(H22A,H22B,H22C), C23(H23A,H23B,H23C), C24(H24A,H24B,H24C), C26(H26A,
 H26B,H26C), C27(H27A,H27B,H27C), C28(H28A,H28B,H28C), C31(H31A,H31B,H31C),
 C32(H32A,H32B,H32C), C35(H35A,H35B,H35C), C36(H36A,H36B,H36C), C53(H53A,H53B,
 H53C), C54(H54A,H54B,H54C), C56(H56A,H56B,H56C), C57(H57A,H57B,H57C), C58(H58A,
 H58B,H58C), C59(H59A,H59B,H59C), C60(H60A,H60B,H60C), C62(H62A,H62B,H62C),
 C63(H63A,H63B,H63C), C64(H64A,H64B,H64C), C67(H67A,H67B,H67C), C68(H68A,H68B,
 H68C), C71(H71A,H71B,H71C), C72(H72A,H72B,H72C)
;
_olex2_submission_original_sample_id RDA159
_olex2_submission_special_instructions 'No special instructions were received'
_shelx_space_group_comment
;
The symmetry employed for this shelxl refinement is uniquely defined
by the following loop, which should always be used as a source of
symmetry information in preference to the above space-group names.
They are only intended as comments.
;
_shelx_estimated_absorpt_t_min 0.312
_shelx_estimated_absorpt_t_max 0.608
_diffrn_measurement_ambient_temperature_device_make 'Oxford Cryostream 700'

loop_
_space_group_symop_operation_xyz
'x, y, z'
'x+1/2, -y, z+1/2'

loop_
_atom_site_label
_atom_site_type_symbol
_atom_site_fract_x
_atom_site_fract_y
_atom_site_fract_z
_atom_site_U_iso_or_equiv
_atom_site_adp_type
_atom_site_occupancy
_atom_site_site_symmetry_order
_atom_site_calc_flag
_atom_site_refinement_flags_posn
_atom_site_refinement_flags_adp
_atom_site_refinement_flags_occupancy
_atom_site_disorder_assembly
_atom_site_disorder_group
Pb1 Pb 0.48815(2) 0.71768(2) 0.52409(2) 0.04945(8) Uani 1 1 d . . . . .
Pb2 Pb 0.98570(2) 0.76298(2) 0.50033(2) 0.05013(8) Uani 1 1 d . . . . .
K1 K 0.73990(16) 0.73193(19) 0.50936(13) 0.0660(5) Uani 1 1 d . . . . .
K2 K 0.53013(12) 0.48136(10) 0.52408(8) 0.0577(4) Uani 1 1 d . . . . .
K3 K 0.23808(15) 0.74636(18) 0.52827(11) 0.0675(6) Uani 1 1 d . . . . .
K4 K 0.03188(12) 0.99929(10) 0.48950(8) 0.0573(4) Uani 1 1 d . . . . .
Si1 Si 0.95468(15) 0.86047(12) 0.65697(10) 0.0486(4) Uani 1 1 d . . . . .
Si2 Si 0.38920(16) 0.64778(14) 0.67811(10) 0.0544(5) Uani 1 1 d . . . . .
Si3 Si 0.86435(16) 0.79866(14) 0.34920(11) 0.0575(5) Uani 1 1 d . . . . .
Si4 Si 0.45019(15) 0.63116(12) 0.36492(10) 0.0488(4) Uani 1 1 d . . . . .
O1 O 0.7403(6) 0.5356(4) 0.5328(4) 0.0885(12) Uani 1 1 d . U . . .
O2 O 0.6412(5) 0.4397(4) 0.6299(3) 0.0866(12) Uani 1 1 d . U . . .
O3 O 0.6271(5) 0.3675(4) 0.4422(4) 0.090(2) Uani 1 1 d . . . . .
O4 O 0.4940(6) 0.2887(3) 0.5309(4) 0.0733(16) Uani 1 1 d . . . . .
O5 O 0.2350(4) 0.9409(4) 0.5027(3) 0.0679(15) Uani 1 1 d . . . . .
O6 O 0.1230(5) 1.1181(4) 0.5732(3) 0.0790(17) Uani 1 1 d . . . . .
O7 O -0.0061(5) 1.1931(4) 0.4762(3) 0.0740(17) Uani 1 1 d . . . . .
O9 O 0.1659(5) 1.0460(4) 0.3963(3) 0.0720(17) Uani 1 1 d . . . . .
C1 C 0.4098(5) 0.6322(4) 0.4490(3) 0.0476(16) Uani 1 1 d . . . . .
C2 C 0.3433(5) 0.5747(4) 0.4801(3) 0.0455(16) Uani 1 1 d . . . . .
C3 C 0.3376(5) 0.5736(4) 0.5502(3) 0.0446(15) Uani 1 1 d . . . . .
C4 C 0.3957(5) 0.6334(4) 0.5891(3) 0.0464(15) Uani 1 1 d . . . . .
C5 C 0.2655(6) 0.5132(5) 0.5812(4) 0.0523(18) Uani 1 1 d . . . . .
C6 C 0.1689(6) 0.5239(5) 0.5717(4) 0.058(2) Uani 1 1 d . . . . .
H6 H 0.146560 0.568146 0.541236 0.069 Uiso 1 1 calc R U . . .
C7 C 0.1020(7) 0.4725(6) 0.6048(5) 0.074(2) Uani 1 1 d . . . . .
H7 H 0.035589 0.482173 0.597147 0.089 Uiso 1 1 calc R U . . .
C8 C 0.1326(8) 0.4082(6) 0.6482(5) 0.082(3) Uani 1 1 d . . . . .
H8 H 0.087486 0.373958 0.671906 0.099 Uiso 1 1 calc R U . . .
C9 C 0.2316(8) 0.3925(6) 0.6581(5) 0.079(3) Uani 1 1 d . . . . .
H9 H 0.253335 0.346774 0.687580 0.094 Uiso 1 1 calc R U . . .
C10 C 0.2958(7) 0.4438(5) 0.6247(4) 0.060(2) Uani 1 1 d . . . . .
H10 H 0.362255 0.432544 0.630994 0.072 Uiso 1 1 calc R U . . .
C11 C 0.2813(5) 0.5114(5) 0.4404(4) 0.0489(17) Uani 1 1 d . . . . .
C12 C 0.2041(6) 0.5432(5) 0.4025(4) 0.0585(19) Uani 1 1 d . . . . .
H12 H 0.189774 0.606360 0.402661 0.070 Uiso 1 1 calc R U . . .
C13 C 0.1479(7) 0.4851(7) 0.3647(4) 0.078(3) Uani 1 1 d . . . . .
H13 H 0.095813 0.508716 0.339423 0.093 Uiso 1 1 calc R U . . .
C14 C 0.1676(7) 0.3934(6) 0.3637(5) 0.079(3) Uani 1 1 d . . . . .
H14 H 0.130581 0.353678 0.336715 0.095 Uiso 1 1 calc R U . . .
C15 C 0.2416(7) 0.3594(6) 0.4024(5) 0.076(3) Uani 1 1 d . . . . .
H15 H 0.253596 0.295789 0.402996 0.091 Uiso 1 1 calc R U . . .
C16 C 0.2984(6) 0.4167(5) 0.4401(4) 0.0582(19) Uani 1 1 d . . . . .
H16 H 0.349283 0.392128 0.465994 0.070 Uiso 1 1 calc R U . . .
C17 C 0.5850(6) 0.6345(5) 0.3666(4) 0.063(2) Uani 1 1 d . . . . .
H17A H 0.606884 0.692493 0.385175 0.095 Uiso 1 1 calc R U . . .
H17B H 0.608089 0.628515 0.322187 0.095 Uiso 1 1 calc R U . . .
H17C H 0.609903 0.584193 0.393326 0.095 Uiso 1 1 calc R U . . .
C18 C 0.4179(7) 0.5256(5) 0.3158(4) 0.069(2) Uani 1 1 d . . . . .
H18A H 0.454823 0.524693 0.275915 0.103 Uiso 1 1 calc R U . . .
H18B H 0.349539 0.526535 0.304546 0.103 Uiso 1 1 calc R U . . .
H18C H 0.432841 0.471201 0.341704 0.103 Uiso 1 1 calc R U . . .
C19 C 0.4085(6) 0.7338(5) 0.3143(4) 0.0544(18) Uani 1 1 d . . . . .
C20 C 0.4394(8) 0.7233(6) 0.2429(4) 0.077(3) Uani 1 1 d . . . . .
H20A H 0.419578 0.777291 0.217946 0.116 Uiso 1 1 calc R U . . .
H20B H 0.409080 0.669143 0.223738 0.116 Uiso 1 1 calc R U . . .
H20C H 0.508999 0.716960 0.241681 0.116 Uiso 1 1 calc R U . . .
C21 C 0.2998(6) 0.7419(5) 0.3155(4) 0.066(2) Uani 1 1 d . . . . .
H21A H 0.279861 0.751435 0.360392 0.100 Uiso 1 1 calc R U . . .
H21B H 0.270772 0.685901 0.298361 0.100 Uiso 1 1 calc R U . . .
H21C H 0.279033 0.793662 0.288613 0.100 Uiso 1 1 calc R U . . .
C22 C 0.4543(6) 0.8224(5) 0.3411(4) 0.062(2) Uani 1 1 d . . . . .
H22A H 0.424866 0.874989 0.319204 0.093 Uiso 1 1 calc R U . . .
H22B H 0.523046 0.821856 0.333116 0.093 Uiso 1 1 calc R U . . .
H22C H 0.444053 0.826536 0.388014 0.093 Uiso 1 1 calc R U . . .
C23 C 0.2613(6) 0.6416(6) 0.7104(4) 0.069(2) Uani 1 1 d . . . . .
H23A H 0.223546 0.692453 0.692644 0.104 Uiso 1 1 calc R U . . .
H23B H 0.263572 0.645393 0.758014 0.104 Uiso 1 1 calc R U . . .
H23C H 0.231710 0.583959 0.696967 0.104 Uiso 1 1 calc R U . . .
C24 C 0.4627(7) 0.5606(6) 0.7257(4) 0.073(2) Uani 1 1 d . . . . .
H24A H 0.434925 0.499972 0.719043 0.109 Uiso 1 1 calc R U . . .
H24B H 0.462579 0.575859 0.772082 0.109 Uiso 1 1 calc R U . . .
H24C H 0.528487 0.560975 0.710435 0.109 Uiso 1 1 calc R U . . .
C25 C 0.4363(7) 0.7640(5) 0.7087(5) 0.061(2) Uani 1 1 d . . . . .
C26 C 0.4200(7) 0.7714(6) 0.7815(4) 0.073(2) Uani 1 1 d . . . . .
H26A H 0.352856 0.758615 0.790255 0.109 Uiso 1 1 calc R U . . .
H26B H 0.436018 0.833090 0.796360 0.109 Uiso 1 1 calc R U . . .
H26C H 0.460780 0.727338 0.804791 0.109 Uiso 1 1 calc R U . . .
C27 C 0.5422(6) 0.7742(6) 0.6993(4) 0.065(2) Uani 1 1 d . . . . .
H27A H 0.575917 0.722875 0.719894 0.097 Uiso 1 1 calc R U . . .
H27B H 0.564364 0.831245 0.719181 0.097 Uiso 1 1 calc R U . . .
H27C H 0.555197 0.774985 0.652654 0.097 Uiso 1 1 calc R U . . .
C28 C 0.3791(7) 0.8427(5) 0.6742(5) 0.074(3) Uani 1 1 d . . . . .
H28A H 0.382742 0.835664 0.626870 0.112 Uiso 1 1 calc R U . . .
H28B H 0.406531 0.901485 0.687145 0.112 Uiso 1 1 calc R U . . .
H28C H 0.312069 0.840114 0.686835 0.112 Uiso 1 1 calc R U . . .
C29 C 0.2532(8) 0.9218(7) 0.4366(5) 0.088(3) Uani 1 1 d . . . . .
H29A H 0.204939 0.877409 0.420620 0.106 Uiso 1 1 calc R U . . .
H29B H 0.316479 0.891953 0.434542 0.106 Uiso 1 1 calc R U . . .
C30 C 0.2525(8) 0.9984(8) 0.3927(6) 0.094(3) Uani 1 1 d . . . . .
H30A H 0.306236 1.039679 0.404128 0.113 Uiso 1 1 calc R U . . .
H30B H 0.261064 0.976701 0.347619 0.113 Uiso 1 1 calc R U . . .
C31 C 0.1564(8) 1.1144(6) 0.3477(5) 0.083(3) Uani 1 1 d . . . . .
H31A H 0.098629 1.150241 0.355154 0.124 Uiso 1 1 calc R U . . .
H31B H 0.151560 1.085693 0.304696 0.124 Uiso 1 1 calc R U . . .
H31C H 0.212389 1.154411 0.349674 0.124 Uiso 1 1 calc R U . . .
C32 C 0.3070(8) 0.9888(6) 0.5366(6) 0.092(3) Uani 1 1 d . . . . .
H32A H 0.306283 1.052597 0.522651 0.138 Uiso 1 1 calc R U . . .
H32B H 0.369235 0.961804 0.527367 0.138 Uiso 1 1 calc R U . . .
H32C H 0.295836 0.985516 0.583408 0.138 Uiso 1 1 calc R U . . .
C33 C 0.1418(7) 1.1978(7) 0.5354(6) 0.087(3) Uani 1 1 d . . . . .
H33A H 0.174486 1.179714 0.495206 0.104 Uiso 1 1 calc R U . . .
H33B H 0.185377 1.238367 0.560581 0.104 Uiso 1 1 calc R U . . .
C34 C 0.0535(9) 1.2482(6) 0.5176(6) 0.086(3) Uani 1 1 d . . . . .
H34A H 0.018883 1.264254 0.557460 0.104 Uiso 1 1 calc R U . . .
H34B H 0.069951 1.305258 0.494881 0.104 Uiso 1 1 calc R U . . .
C35 C 0.1254(10) 1.1319(8) 0.6397(5) 0.110(4) Uani 1 1 d . . . . .
H35A H 0.076023 1.176026 0.651138 0.166 Uiso 1 1 calc R U . . .
H35B H 0.188320 1.155457 0.653283 0.166 Uiso 1 1 calc R U . . .
H35C H 0.113624 1.074146 0.661946 0.166 Uiso 1 1 calc R U . . .
C36 C -0.0899(8) 1.2405(6) 0.4586(5) 0.081(3) Uani 1 1 d . . . . .
H36A H -0.133760 1.199541 0.435022 0.122 Uiso 1 1 calc R U . . .
H36B H -0.073904 1.292056 0.430662 0.122 Uiso 1 1 calc R U . . .
H36C H -0.120451 1.262941 0.497900 0.122 Uiso 1 1 calc R U . . .
C37 C 0.8839(5) 0.8394(5) 0.4335(3) 0.0499(16) Uani 1 1 d . . . . .
C38 C 0.8319(5) 0.9045(4) 0.4691(3) 0.0462(16) Uani 1 1 d . . . . .
C39 C 0.8454(5) 0.9107(4) 0.5378(3) 0.0457(15) Uani 1 1 d . . . . .
C40 C 0.9152(5) 0.8574(4) 0.5706(3) 0.0468(15) Uani 1 1 d . . . . .
C41 C 0.7562(5) 0.9627(5) 0.4363(4) 0.0494(17) Uani 1 1 d . . . . .
C42 C 0.7779(7) 1.0262(5) 0.3895(4) 0.060(2) Uani 1 1 d . . . . .
H42 H 0.843075 1.035574 0.379586 0.072 Uiso 1 1 calc R U . . .
C43 C 0.7098(8) 1.0767(6) 0.3565(4) 0.075(3) Uani 1 1 d . . . . .
H43 H 0.728305 1.120147 0.325011 0.090 Uiso 1 1 calc R U . . .
C44 C 0.6137(7) 1.0640(5) 0.3694(5) 0.074(3) Uani 1 1 d . . . . .
H44 H 0.565798 1.097388 0.346188 0.089 Uiso 1 1 calc R U . . .
C45 C 0.5894(6) 1.0027(5) 0.4160(4) 0.066(2) Uani 1 1 d . . . . .
H45 H 0.524093 0.993676 0.425799 0.079 Uiso 1 1 calc R U . . .
C46 C 0.6605(6) 0.9530(5) 0.4493(4) 0.057(2) Uani 1 1 d . . . . .
H46 H 0.642218 0.911143 0.481943 0.069 Uiso 1 1 calc R U . . .
C47 C 0.7900(5) 0.9812(4) 0.5737(4) 0.0479(17) Uani 1 1 d . . . . .
C48 C 0.8136(6) 1.0733(5) 0.5728(4) 0.0565(18) Uani 1 1 d . . . . .
H48 H 0.865484 1.092827 0.547274 0.068 Uiso 1 1 calc R U . . .
C49 C 0.7632(6) 1.1379(5) 0.6084(4) 0.067(2) Uani 1 1 d . . . . .
H49 H 0.781568 1.200132 0.607666 0.081 Uiso 1 1 calc R U . . .
C50 C 0.6871(7) 1.1104(6) 0.6443(5) 0.075(3) Uani 1 1 d . . . . .
H50 H 0.652250 1.153853 0.668468 0.090 Uiso 1 1 calc R U . . .
C51 C 0.6611(7) 1.0205(6) 0.6455(5) 0.073(2) Uani 1 1 d . . . . .
H51 H 0.608030 1.001927 0.670174 0.088 Uiso 1 1 calc R U . . .
C52 C 0.7116(6) 0.9571(6) 0.6110(4) 0.062(2) Uani 1 1 d . . . . .
H52 H 0.692567 0.895112 0.612590 0.074 Uiso 1 1 calc R U . . .
C53 C 0.9247(6) 0.9662(5) 0.7049(4) 0.064(2) Uani 1 1 d . . . . .
H53A H 0.939271 1.020305 0.679067 0.095 Uiso 1 1 calc R U . . .
H53B H 0.962771 0.967163 0.745505 0.095 Uiso 1 1 calc R U . . .
H53C H 0.856619 0.965798 0.714821 0.095 Uiso 1 1 calc R U . . .
C54 C 1.0885(6) 0.8542(5) 0.6604(4) 0.059(2) Uani 1 1 d . . . . .
H54A H 1.109142 0.794505 0.644866 0.088 Uiso 1 1 calc R U . . .
H54B H 1.111433 0.863031 0.705404 0.088 Uiso 1 1 calc R U . . .
H54C H 1.114891 0.901955 0.632783 0.088 Uiso 1 1 calc R U . . .
C55 C 0.9109(6) 0.7589(5) 0.7080(4) 0.057(2) Uani 1 1 d . . . . .
C56 C 0.8014(6) 0.7515(6) 0.7020(5) 0.068(2) Uani 1 1 d . . . . .
H56A H 0.779489 0.700141 0.728156 0.103 Uiso 1 1 calc R U . . .
H56B H 0.782445 0.741792 0.656293 0.103 Uiso 1 1 calc R U . . .
H56C H 0.772380 0.807882 0.717637 0.103 Uiso 1 1 calc R U . . .
C57 C 0.9576(6) 0.6694(5) 0.6837(4) 0.067(2) Uani 1 1 d . . . . .
H57A H 1.026327 0.670587 0.694031 0.100 Uiso 1 1 calc R U . . .
H57B H 0.947572 0.664226 0.636471 0.100 Uiso 1 1 calc R U . . .
H57C H 0.928433 0.617175 0.705156 0.100 Uiso 1 1 calc R U . . .
C58 C 0.9379(7) 0.7708(5) 0.7800(4) 0.070(2) Uani 1 1 d . . . . .
H58A H 0.909159 0.826973 0.796318 0.104 Uiso 1 1 calc R U . . .
H58B H 1.007558 0.774394 0.785235 0.104 Uiso 1 1 calc R U . . .
H58C H 0.914219 0.718780 0.804754 0.104 Uiso 1 1 calc R U . . .
C59 C 0.7478(6) 0.8307(5) 0.3085(4) 0.063(2) Uani 1 1 d . . . . .
H59A H 0.697690 0.832795 0.340950 0.094 Uiso 1 1 calc R U . . .
H59B H 0.730943 0.785352 0.275170 0.094 Uiso 1 1 calc R U . . .
H59C H 0.753815 0.890629 0.288087 0.094 Uiso 1 1 calc R U . . .
C60 C 0.8659(7) 0.6692(5) 0.3486(5) 0.074(2) Uani 1 1 d . . . . .
H60A H 0.923179 0.647362 0.372200 0.111 Uiso 1 1 calc R U . . .
H60B H 0.866640 0.647335 0.303596 0.111 Uiso 1 1 calc R U . . .
H60C H 0.808835 0.646092 0.369818 0.111 Uiso 1 1 calc R U . . .
C61 C 0.9612(7) 0.8342(7) 0.2921(4) 0.079(3) Uani 1 1 d . . . . .
C62 C 0.9326(8) 0.8075(8) 0.2203(4) 0.092(3) Uani 1 1 d . . . . .
H62A H 0.918796 0.742180 0.218071 0.138 Uiso 1 1 calc R U . . .
H62B H 0.985459 0.821817 0.191564 0.138 Uiso 1 1 calc R U . . .
H62C H 0.875731 0.841902 0.206331 0.138 Uiso 1 1 calc R U . . .
C63 C 1.0552(7) 0.7839(11) 0.3105(6) 0.115(5) Uani 1 1 d . . . . .
H63A H 1.072391 0.796254 0.356189 0.173 Uiso 1 1 calc R U . . .
H63B H 1.106432 0.805220 0.282698 0.173 Uiso 1 1 calc R U . . .
H63C H 1.046247 0.718224 0.304432 0.173 Uiso 1 1 calc R U . . .
C64 C 0.9757(8) 0.9377(7) 0.2948(5) 0.092(3) Uani 1 1 d . . . . .
H64A H 0.987868 0.956524 0.339975 0.138 Uiso 1 1 calc R U . . .
H64B H 0.918038 0.968190 0.277740 0.138 Uiso 1 1 calc R U . . .
H64C H 1.030291 0.954526 0.268385 0.138 Uiso 1 1 calc R U . . .
C65 C 0.6429(9) 0.2867(8) 0.4804(8) 0.114(4) Uani 1 1 d . . . . .
H65A H 0.672726 0.304011 0.522819 0.136 Uiso 1 1 calc R U . . .
H65B H 0.688365 0.246761 0.457754 0.136 Uiso 1 1 calc R U . . .
C66 C 0.5549(10) 0.2356(7) 0.4921(7) 0.097(4) Uani 1 1 d . . . . .
H66A H 0.522294 0.220966 0.450126 0.117 Uiso 1 1 calc R U . . .
H66B H 0.570507 0.177673 0.514629 0.117 Uiso 1 1 calc R U . . .
C67 C 0.6437(10) 0.3611(9) 0.3761(6) 0.121(4) Uani 1 1 d . . . . .
H67A H 0.609266 0.308513 0.357947 0.181 Uiso 1 1 calc R U . . .
H67B H 0.712370 0.353601 0.369414 0.181 Uiso 1 1 calc R U . . .
H67C H 0.621352 0.416692 0.354205 0.181 Uiso 1 1 calc R U . . .
C68 C 0.4098(8) 0.2393(7) 0.5433(6) 0.089(3) Uani 1 1 d . . . . .
H68A H 0.365277 0.278047 0.566832 0.133 Uiso 1 1 calc R U . . .
H68B H 0.425740 0.185630 0.569798 0.133 Uiso 1 1 calc R U . . .
H68C H 0.379917 0.219824 0.502030 0.133 Uiso 1 1 calc R U . . .
C69A C 0.7430(18) 0.5591(15) 0.5989(11) 0.0882(10) Uani 0.511(15) 1 d . U P A 1
H69A H 0.688504 0.599575 0.608303 0.106 Uiso 0.511(15) 1 calc R U P A 1
H69B H 0.802774 0.592632 0.609305 0.106 Uiso 0.511(15) 1 calc R U P A 1
C70A C 0.7381(18) 0.4751(16) 0.6410(12) 0.0878(10) Uani 0.511(15) 1 d . U P A 1
H70A H 0.786357 0.429773 0.628097 0.105 Uiso 0.511(15) 1 calc R U P A 1
H70B H 0.749125 0.490745 0.687463 0.105 Uiso 0.511(15) 1 calc R U P A 1
C69B C 0.7843(18) 0.5005(16) 0.5970(11) 0.0882(10) Uani 0.489(15) 1 d . U P A 2
H69C H 0.800201 0.434991 0.593823 0.106 Uiso 0.489(15) 1 calc R U P A 2
H69D H 0.842822 0.534852 0.609129 0.106 Uiso 0.489(15) 1 calc R U P A 2
C70B C 0.7068(18) 0.5162(16) 0.6455(12) 0.0878(10) Uani 0.489(15) 1 d . U P A 2
H70C H 0.732088 0.512438 0.690858 0.105 Uiso 0.489(15) 1 calc R U P A 2
H70D H 0.675150 0.575819 0.638709 0.105 Uiso 0.489(15) 1 calc R U P A 2
C71 C 0.6312(9) 0.3678(6) 0.6749(5) 0.093(3) Uani 1 1 d . . . . .
H71A H 0.573802 0.332508 0.663522 0.140 Uiso 1 1 calc R U . . .
H71B H 0.625566 0.392796 0.718804 0.140 Uiso 1 1 calc R U . . .
H71C H 0.687452 0.328145 0.673440 0.140 Uiso 1 1 calc R U . . .
C72 C 0.8140(9) 0.4999(6) 0.4939(8) 0.123(5) Uani 1 1 d . . . . .
H72A H 0.822284 0.434914 0.503229 0.185 Uiso 1 1 calc R U . . .
H72B H 0.873938 0.532097 0.503828 0.185 Uiso 1 1 calc R U . . .
H72C H 0.796725 0.508012 0.447771 0.185 Uiso 1 1 calc R U . . .

loop_
_atom_site_aniso_label
_atom_site_aniso_U_11
_atom_site_aniso_U_22
_atom_site_aniso_U_33
_atom_site_aniso_U_23
_atom_site_aniso_U_13
_atom_site_aniso_U_12
Pb1 0.04556(17) 0.05030(13) 0.05246(18) -0.00242(11) 0.00075(13) -0.00557(12)
Pb2 0.04470(17) 0.05145(13) 0.05413(19) -0.00212(12) -0.00071(13) 0.00600(13)
K1 0.0505(10) 0.0661(14) 0.0816(12) -0.0019(7) 0.0048(8) -0.0053(7)
K2 0.0559(10) 0.0522(7) 0.0649(10) -0.0012(7) -0.0014(8) 0.0046(6)
K3 0.0500(10) 0.0587(11) 0.0935(19) -0.0001(12) -0.0063(11) 0.0069(7)
K4 0.0527(10) 0.0551(8) 0.0643(10) -0.0014(7) 0.0052(8) -0.0020(7)
Si1 0.0482(13) 0.0495(9) 0.0479(12) 0.0000(7) -0.0034(9) 0.0007(8)
Si2 0.0544(13) 0.0603(11) 0.0484(13) -0.0017(8) -0.0018(9) 0.0014(9)
Si3 0.0508(13) 0.0681(12) 0.0536(13) -0.0069(9) 0.0002(10) 0.0045(9)
Si4 0.0467(12) 0.0508(9) 0.0491(12) -0.0010(8) 0.0023(9) 0.0015(8)
O1 0.097(3) 0.083(2) 0.085(2) 0.005(2) -0.012(2) -0.019(2)
O2 0.098(3) 0.082(2) 0.079(2) 0.012(2) -0.017(2) -0.018(2)
O3 0.086(5) 0.088(4) 0.097(5) -0.021(4) 0.023(4) 0.005(4)
O4 0.074(4) 0.058(3) 0.087(5) -0.005(3) 0.000(3) -0.003(3)
O5 0.064(4) 0.065(3) 0.075(4) -0.004(3) 0.000(3) 0.008(2)
O6 0.082(5) 0.069(3) 0.086(5) -0.015(3) -0.006(4) -0.001(3)
O7 0.074(4) 0.066(3) 0.082(4) -0.004(3) 0.004(4) 0.001(3)
O9 0.076(5) 0.077(4) 0.064(4) 0.010(3) 0.013(3) 0.005(3)
C1 0.042(4) 0.050(3) 0.050(4) -0.004(3) -0.003(3) 0.003(3)
C2 0.044(4) 0.041(3) 0.051(4) -0.001(3) 0.000(3) -0.005(3)
C3 0.042(4) 0.043(3) 0.049(4) 0.000(3) 0.002(3) 0.000(3)
C4 0.044(4) 0.050(3) 0.045(4) 0.002(3) 0.001(3) 0.000(3)
C5 0.053(5) 0.051(4) 0.053(5) -0.002(3) 0.002(4) -0.006(3)
C6 0.048(5) 0.059(4) 0.065(5) -0.003(4) 0.002(4) -0.007(4)
C7 0.054(6) 0.079(5) 0.090(7) -0.007(5) 0.014(5) -0.020(4)
C8 0.087(8) 0.083(6) 0.078(7) -0.001(5) 0.033(6) -0.028(5)
C9 0.106(9) 0.066(5) 0.065(6) 0.013(4) 0.010(5) -0.012(5)
C10 0.064(6) 0.049(4) 0.065(6) 0.003(4) -0.001(4) -0.008(4)
C11 0.045(4) 0.054(4) 0.048(4) -0.004(3) 0.004(3) -0.008(3)
C12 0.048(5) 0.065(4) 0.062(5) -0.001(4) -0.005(4) -0.004(3)
C13 0.065(6) 0.100(7) 0.067(6) -0.006(5) -0.016(5) -0.018(5)
C14 0.081(7) 0.080(6) 0.076(6) -0.013(5) -0.014(5) -0.023(5)
C15 0.087(7) 0.061(5) 0.078(6) -0.011(4) -0.004(5) -0.015(4)
C16 0.060(5) 0.058(4) 0.057(5) -0.002(3) 0.001(4) -0.005(3)
C17 0.061(6) 0.067(5) 0.061(6) 0.003(4) 0.006(4) 0.009(4)
C18 0.078(6) 0.063(4) 0.065(5) -0.010(4) 0.016(4) -0.004(4)
C19 0.050(5) 0.062(4) 0.051(5) 0.004(3) 0.005(3) 0.002(3)
C20 0.093(8) 0.083(5) 0.056(6) 0.012(4) 0.017(5) 0.020(5)
C21 0.062(6) 0.073(5) 0.065(6) 0.004(4) -0.002(4) 0.006(4)
C22 0.053(5) 0.054(4) 0.080(6) 0.014(4) 0.011(4) -0.002(3)
C23 0.060(6) 0.081(5) 0.067(6) -0.010(4) 0.008(4) -0.006(4)
C24 0.077(7) 0.074(5) 0.067(6) 0.011(4) -0.010(5) 0.009(4)
C25 0.066(6) 0.057(4) 0.058(6) -0.008(3) -0.002(4) 0.000(4)
C26 0.075(7) 0.084(5) 0.060(6) -0.010(4) 0.007(5) -0.006(4)
C27 0.049(5) 0.085(5) 0.060(6) -0.018(4) 0.001(4) -0.002(4)
C28 0.083(7) 0.059(4) 0.081(6) -0.010(4) -0.006(5) 0.004(4)
C29 0.085(8) 0.098(7) 0.083(8) 0.001(6) 0.020(6) 0.026(6)
C30 0.081(8) 0.108(8) 0.095(8) 0.014(6) 0.022(6) 0.026(6)
C31 0.099(8) 0.079(6) 0.071(6) 0.014(4) 0.000(5) -0.002(5)
C32 0.070(7) 0.068(5) 0.138(10) 0.005(5) -0.012(7) -0.004(5)
C33 0.065(7) 0.093(7) 0.104(8) -0.019(6) 0.004(5) -0.018(5)
C34 0.090(9) 0.068(5) 0.101(9) -0.006(5) 0.009(7) -0.016(5)
C35 0.155(12) 0.097(7) 0.080(8) -0.020(6) 0.010(8) -0.029(7)
C36 0.085(8) 0.076(5) 0.082(7) 0.001(4) -0.002(6) 0.009(5)
C37 0.037(4) 0.060(4) 0.053(4) 0.000(3) 0.001(3) 0.002(3)
C38 0.037(4) 0.048(3) 0.053(4) -0.001(3) 0.003(3) 0.000(3)
C39 0.041(4) 0.048(3) 0.048(4) 0.002(3) 0.000(3) 0.000(3)
C40 0.044(4) 0.046(3) 0.051(4) -0.003(3) 0.006(3) 0.001(3)
C41 0.046(5) 0.051(4) 0.051(5) -0.002(3) -0.008(3) 0.005(3)
C42 0.066(6) 0.063(5) 0.051(5) 0.004(4) -0.005(4) -0.003(4)
C43 0.096(8) 0.061(4) 0.067(6) 0.010(4) -0.018(5) 0.006(4)
C44 0.075(7) 0.063(5) 0.082(6) -0.002(4) -0.032(5) 0.017(4)
C45 0.051(5) 0.060(4) 0.086(6) -0.012(4) -0.014(4) 0.012(3)
C46 0.053(5) 0.063(5) 0.055(5) -0.002(4) -0.004(4) 0.014(4)
C47 0.047(4) 0.048(3) 0.048(4) 0.001(3) -0.001(3) 0.004(3)
C48 0.046(5) 0.058(4) 0.066(5) 0.003(3) 0.009(4) -0.002(3)
C49 0.066(6) 0.054(4) 0.081(6) -0.002(4) 0.007(5) 0.013(4)
C50 0.072(7) 0.071(5) 0.082(7) -0.011(4) 0.014(5) 0.020(4)
C51 0.061(6) 0.073(5) 0.087(7) 0.001(4) 0.027(5) 0.007(4)
C52 0.058(5) 0.066(5) 0.062(5) -0.010(4) 0.004(4) 0.003(4)
C53 0.075(6) 0.056(4) 0.059(5) -0.002(3) -0.010(4) 0.000(4)
C54 0.057(5) 0.061(4) 0.058(5) 0.002(3) -0.004(4) -0.002(3)
C55 0.057(5) 0.064(4) 0.049(5) 0.004(3) -0.005(4) -0.008(4)
C56 0.053(5) 0.080(5) 0.072(6) 0.007(4) 0.006(4) -0.016(4)
C57 0.075(6) 0.047(4) 0.077(6) 0.007(3) -0.003(5) -0.004(4)
C58 0.081(7) 0.073(5) 0.055(5) 0.008(4) -0.005(4) -0.013(4)
C59 0.053(5) 0.075(5) 0.060(5) -0.001(4) -0.008(4) 0.004(4)
C60 0.074(6) 0.071(5) 0.076(6) -0.014(4) 0.000(5) 0.007(4)
C61 0.066(6) 0.116(7) 0.055(5) -0.007(5) 0.003(4) -0.013(5)
C62 0.072(7) 0.150(9) 0.054(6) -0.017(6) 0.007(5) -0.004(6)
C63 0.045(6) 0.239(17) 0.062(8) -0.039(9) 0.006(5) 0.010(8)
C64 0.092(8) 0.107(7) 0.078(7) 0.000(5) 0.021(6) -0.045(6)
C65 0.085(9) 0.096(8) 0.160(13) -0.022(8) 0.003(8) 0.021(6)
C66 0.110(10) 0.068(5) 0.116(10) -0.007(6) 0.009(8) 0.024(6)
C67 0.133(12) 0.128(10) 0.101(10) -0.045(8) 0.001(8) 0.018(8)
C68 0.089(8) 0.070(6) 0.108(10) 0.010(6) -0.007(7) -0.018(5)
C69A 0.0977(19) 0.0834(18) 0.0828(18) 0.0072(18) -0.0152(18) -0.0187(18)
C70A 0.0980(19) 0.0832(18) 0.0813(18) 0.0086(17) -0.0162(18) -0.0184(17)
C69B 0.0977(19) 0.0834(18) 0.0828(18) 0.0072(18) -0.0152(18) -0.0187(18)
C70B 0.0980(19) 0.0832(18) 0.0813(18) 0.0086(17) -0.0162(18) -0.0184(17)
C71 0.132(10) 0.071(5) 0.078(7) 0.012(5) 0.008(6) 0.021(6)
C72 0.082(9) 0.058(5) 0.231(17) -0.009(7) 0.015(9) -0.002(5)

loop_
_atom_type_symbol
_atom_type_description
_atom_type_scat_dispersion_real
_atom_type_scat_dispersion_imag
_atom_type_scat_source
C C 0.0137 0.0067 'International Tables Vol C Tables 4.2.6.8 and 6.1.1.4'
H H 0.0000 0.0000 'International Tables Vol C Tables 4.2.6.8 and 6.1.1.4'
K K 0.3778 0.8310 'International Tables Vol C Tables 4.2.6.8 and 6.1.1.4'
O O 0.0389 0.0241 'International Tables Vol C Tables 4.2.6.8 and 6.1.1.4'
Pb Pb -4.4950 6.8412 'International Tables Vol C Tables 4.2.6.8 and 6.1.1.4'
Si Si 0.2153 0.2529 'International Tables Vol C Tables 4.2.6.8 and 6.1.1.4'

loop_
_geom_angle_atom_site_label_1
_geom_angle_atom_site_label_2
_geom_angle_atom_site_label_3
_geom_angle
_geom_angle_site_symmetry_1
_geom_angle_site_symmetry_3
_geom_angle_publ_flag
K2 Pb1 K1 83.81(5) . . ?
K2 Pb1 K3 106.46(5) . . ?
K3 Pb1 K1 169.18(4) . . ?
C1 Pb1 K1 116.24(19) . . ?
C1 Pb1 K2 61.89(16) . . ?
C1 Pb1 K3 67.45(18) . . ?
C1 Pb1 C4 79.8(3) . . ?
C4 Pb1 K1 131.95(17) . . ?
C4 Pb1 K2 63.67(17) . . ?
C4 Pb1 K3 57.79(17) . . ?
K1 Pb2 K3 163.19(4) . 1_655 ?
K1 Pb2 K4 108.31(5) . 1_655 ?
K4 Pb2 K3 84.01(5) 1_655 1_655 ?
C37 Pb2 K1 59.10(19) . . ?
C37 Pb2 K3 137.71(19) . 1_655 ?
C37 Pb2 K4 65.61(17) . 1_655 ?
C40 Pb2 K1 66.22(18) . . ?
C40 Pb2 K3 112.73(18) . 1_655 ?
C40 Pb2 K4 61.23(17) . 1_655 ?
C40 Pb2 C37 78.7(2) . . ?
Pb1 K1 Si3 123.58(8) . . ?
Pb2 K1 Pb1 175.47(8) . . ?
Pb2 K1 Si3 57.18(5) . . ?
O1 K1 Pb1 85.75(18) . . ?
O1 K1 Pb2 98.04(18) . . ?
O1 K1 Si3 112.90(19) . . ?
O1 K1 C37 127.0(2) . . ?
O1 K1 C38 152.7(2) . . ?
O1 K1 C39 144.6(2) . . ?
O1 K1 C40 119.4(2) . . ?
C37 K1 Pb1 138.61(16) . . ?
C37 K1 Pb2 39.81(13) . . ?
C37 K1 Si3 27.55(14) . . ?
C37 K1 C39 47.65(19) . . ?
C37 K1 C40 53.51(18) . . ?
C38 K1 Pb1 120.80(15) . . ?
C38 K1 Pb2 55.77(13) . . ?
C38 K1 Si3 48.89(14) . . ?
C38 K1 C37 27.31(18) . . ?
C38 K1 C39 27.26(19) . . ?
C38 K1 C40 45.98(18) . . ?
C39 K1 Pb1 120.61(15) . . ?
C39 K1 Pb2 54.91(14) . . ?
C39 K1 Si3 73.85(15) . . ?
C39 K1 C40 25.31(16) . . ?
C40 K1 Pb1 137.06(14) . . ?
C40 K1 Pb2 38.64(12) . . ?
C40 K1 Si3 80.66(14) . . ?
O1 K2 Pb1 84.43(13) . . ?
O1 K2 C1 110.33(19) . . ?
O1 K2 C2 135.59(18) . . ?
O1 K2 C3 136.29(19) . . ?
O1 K2 C4 111.46(19) . . ?
O1 K2 C69A 23.3(4) . . ?
O1 K2 C70B 42.1(4) . . ?
O2 K2 Pb1 108.33(14) . . ?
O2 K2 O1 58.6(2) . . ?
O2 K2 O3 94.1(2) . . ?
O2 K2 O4 80.6(2) . . ?
O2 K2 C1 146.85(19) . . ?
O2 K2 C2 143.6(2) . . ?
O2 K2 C3 116.5(2) . . ?
O2 K2 C4 98.7(2) . . ?
O2 K2 C69A 42.1(4) . . ?
O2 K2 C70B 23.4(4) . . ?
O3 K2 Pb1 133.13(16) . . ?
O3 K2 O1 72.9(2) . . ?
O3 K2 O4 61.5(2) . . ?
O3 K2 C1 113.1(2) . . ?
O3 K2 C2 121.3(2) . . ?
O3 K2 C3 145.2(2) . . ?
O3 K2 C4 166.8(2) . . ?
O3 K2 C69A 92.3(5) . . ?
O3 K2 C70B 100.0(5) . . ?
O4 K2 Pb1 160.02(18) . . ?
O4 K2 O1 115.1(2) . . ?
O4 K2 C1 128.3(2) . . ?
O4 K2 C2 107.7(2) . . ?
O4 K2 C3 105.6(2) . . ?
O4 K2 C4 123.7(2) . . ?
O4 K2 C69A 116.5(4) . . ?
O4 K2 C70B 103.3(4) . . ?
C1 K2 Pb1 38.96(12) . . ?
C1 K2 C4 53.76(17) . . ?
C1 K2 C69A 115.0(4) . . ?
C1 K2 C70B 127.1(4) . . ?
C2 K2 Pb1 54.45(11) . . ?
C2 K2 C1 26.27(18) . . ?
C2 K2 C3 27.22(19) . . ?
C2 K2 C4 46.57(17) . . ?
C2 K2 C69A 133.8(4) . . ?
C2 K2 C70B 136.5(5) . . ?
C3 K2 Pb1 54.45(12) . . ?
C3 K2 C1 46.98(18) . . ?
C3 K2 C4 26.03(16) . . ?
C3 K2 C69A 121.2(5) . . ?
C3 K2 C70B 114.6(5) . . ?
C4 K2 Pb1 38.71(12) . . ?
C4 K2 C69A 95.2(5) . . ?
C4 K2 C70B 90.7(5) . . ?
C69A K2 Pb1 79.6(4) . . ?
C70B K2 Pb1 88.3(4) . . ?
Pb1 K3 Pb2 168.98(7) . 1_455 ?
O5 K3 Pb1 97.10(14) . . ?
O5 K3 Pb2 83.88(13) . 1_455 ?
O5 K3 C1 114.13(18) . . ?
O5 K3 C2 138.47(19) . . ?
O5 K3 C3 152.4(2) . . ?
O5 K3 C4 128.72(19) . . ?
C1 K3 Pb1 38.00(11) . . ?
C1 K3 Pb2 131.90(13) . 1_455 ?
C2 K3 Pb1 54.19(13) . . ?
C2 K3 Pb2 118.71(14) . 1_455 ?
C2 K3 C1 24.81(16) . . ?
C3 K3 Pb1 55.32(14) . . ?
C3 K3 Pb2 123.32(15) . 1_455 ?
C3 K3 C1 45.75(18) . . ?
C3 K3 C2 27.61(19) . . ?
C3 K3 C4 27.81(17) . . ?
C4 K3 Pb1 39.34(14) . . ?
C4 K3 Pb2 144.72(16) . 1_455 ?
C4 K3 C1 53.42(18) . . ?
C4 K3 C2 48.23(18) . . ?
O5 K4 Pb2 83.51(12) . 1_455 ?
O5 K4 C37 114.50(17) . 1_455 ?
O5 K4 C38 136.86(17) . 1_455 ?
O5 K4 C39 131.26(18) . 1_455 ?
O5 K4 C40 105.50(18) . 1_455 ?
O6 K4 Pb2 131.88(14) . 1_455 ?
O6 K4 O5 72.38(18) . . ?
O6 K4 O7 61.11(19) . . ?
O6 K4 O9 87.9(2) . . ?
O6 K4 C37 160.8(2) . 1_455 ?
O6 K4 C38 139.8(2) . 1_455 ?
O6 K4 C39 116.6(2) . 1_455 ?
O6 K4 C40 109.2(2) . 1_455 ?
O7 K4 Pb2 158.92(14) . 1_455 ?
O7 K4 O5 117.56(18) . . ?
O7 K4 C37 123.31(18) . 1_455 ?
O7 K4 C38 105.14(18) . 1_455 ?
O7 K4 C39 106.71(18) . 1_455 ?
O7 K4 C40 126.99(19) . 1_455 ?
O9 K4 Pb2 114.21(13) . 1_455 ?
O9 K4 O5 58.56(18) . . ?
O9 K4 O7 79.61(18) . . ?
O9 K4 C37 111.06(19) . 1_455 ?
O9 K4 C38 128.8(2) . 1_455 ?
O9 K4 C39 154.88(19) . 1_455 ?
O9 K4 C40 152.77(18) . 1_455 ?
C37 K4 Pb2 38.22(11) 1_455 1_455 ?
C38 K4 Pb2 53.90(12) 1_455 1_455 ?
C38 K4 C37 25.11(17) 1_455 1_455 ?
C38 K4 C40 46.10(18) 1_455 1_455 ?
C39 K4 Pb2 53.99(12) 1_455 1_455 ?
C39 K4 C37 44.86(18) 1_455 1_455 ?
C39 K4 C38 26.35(18) 1_455 1_455 ?
C39 K4 C40 26.07(16) 1_455 1_455 ?
C40 K4 Pb2 38.73(12) 1_455 1_455 ?
C40 K4 C37 52.28(17) 1_455 1_455 ?
C40 Si1 C53 117.1(3) . . ?
C40 Si1 C54 108.1(3) . . ?
C40 Si1 C55 114.3(3) . . ?
C53 Si1 C55 105.9(4) . . ?
C54 Si1 C53 104.7(4) . . ?
C54 Si1 C55 105.7(4) . . ?
C4 Si2 C23 113.8(4) . . ?
C4 Si2 C24 113.2(4) . . ?
C4 Si2 C25 113.6(4) . . ?
C23 Si2 C25 104.0(4) . . ?
C24 Si2 C23 106.7(4) . . ?
C24 Si2 C25 104.6(4) . . ?
C37 Si3 K1 49.2(2) . . ?
C37 Si3 C59 116.4(4) . . ?
C37 Si3 C60 109.2(4) . . ?
C37 Si3 C61 113.7(4) . . ?
C59 Si3 K1 92.2(3) . . ?
C59 Si3 C60 105.0(4) . . ?
C59 Si3 C61 106.5(4) . . ?
C60 Si3 K1 76.0(3) . . ?
C61 Si3 K1 159.9(3) . . ?
C61 Si3 C60 105.3(4) . . ?
C1 Si4 C17 108.3(4) . . ?
C1 Si4 C18 115.7(3) . . ?
C1 Si4 C19 114.2(3) . . ?
C17 Si4 C18 104.8(4) . . ?
C17 Si4 C19 106.3(4) . . ?
C18 Si4 C19 106.8(4) . . ?
K1 O1 K2 104.5(2) . . ?
C69A O1 K1 85.3(10) . . ?
C69A O1 K2 97.1(11) . . ?
C69A O1 C72 129.3(14) . . ?
C69B O1 K1 118.3(9) . . ?
C69B O1 K2 109.2(10) . . ?
C72 O1 K1 105.7(6) . . ?
C72 O1 K2 125.6(6) . . ?
C72 O1 C69B 94.5(13) . . ?
C70A O2 K2 123.7(10) . . ?
C70B O2 K2 110.1(10) . . ?
C71 O2 K2 129.0(6) . . ?
C71 O2 C70A 105.6(11) . . ?
C71 O2 C70B 119.7(11) . . ?
C65 O3 K2 103.9(7) . . ?
C67 O3 K2 137.5(7) . . ?
C67 O3 C65 116.8(9) . . ?
C66 O4 K2 114.0(6) . . ?
C68 O4 K2 131.5(6) . . ?
C68 O4 C66 109.5(8) . . ?
K3 O5 K4 108.1(2) . . ?
C29 O5 K3 88.7(5) . . ?
C29 O5 K4 99.4(5) . . ?
C32 O5 K3 113.4(5) . . ?
C32 O5 K4 125.1(5) . . ?
C32 O5 C29 115.6(8) . . ?
C33 O6 K4 105.6(5) . . ?
C35 O6 K4 135.5(6) . . ?
C35 O6 C33 114.6(7) . . ?
C34 O7 K4 113.3(6) . . ?
C36 O7 K4 131.2(6) . . ?
C36 O7 C34 110.2(7) . . ?
C30 O9 K4 120.6(6) . . ?
C30 O9 C31 112.4(8) . . ?
C31 O9 K4 127.0(6) . . ?
Pb1 C1 K2 79.15(19) . . ?
Pb1 C1 K3 74.55(18) . . ?
K2 C1 K3 119.3(2) . . ?
Si4 C1 Pb1 119.6(3) . . ?
Si4 C1 K2 106.4(3) . . ?
Si4 C1 K3 134.3(3) . . ?
C2 C1 Pb1 109.7(5) . . ?
C2 C1 K2 73.2(4) . . ?
C2 C1 K3 66.2(4) . . ?
C2 C1 Si4 129.8(5) . . ?
K2 C2 K3 132.7(2) . . ?
C1 C2 K2 80.5(4) . . ?
C1 C2 K3 88.9(4) . . ?
C1 C2 C3 120.5(6) . . ?
C1 C2 C11 120.2(6) . . ?
C3 C2 K2 76.6(4) . . ?
C3 C2 K3 69.6(3) . . ?
C3 C2 C11 119.3(6) . . ?
C11 C2 K2 111.1(4) . . ?
C11 C2 K3 113.9(4) . . ?
K3 C3 K2 140.5(2) . . ?
C2 C3 K2 76.2(4) . . ?
C2 C3 K3 82.8(4) . . ?
C2 C3 C5 119.0(6) . . ?
C4 C3 K2 83.1(4) . . ?
C4 C3 K3 79.3(4) . . ?
C4 C3 C2 120.5(6) . . ?
C4 C3 C5 120.4(6) . . ?
C5 C3 K2 114.6(4) . . ?
C5 C3 K3 104.8(4) . . ?
Pb1 C4 K2 77.6(2) . . ?
Pb1 C4 K3 82.88(19) . . ?
K3 C4 K2 129.6(2) . . ?
Si2 C4 Pb1 124.6(3) . . ?
Si2 C4 K2 122.2(3) . . ?
Si2 C4 K3 107.2(3) . . ?
C3 C4 Pb1 109.4(5) . . ?
C3 C4 K2 70.9(4) . . ?
C3 C4 K3 72.8(4) . . ?
C3 C4 Si2 125.8(5) . . ?
C6 C5 C3 123.0(7) . . ?
C6 C5 C10 116.9(7) . . ?
C10 C5 C3 120.0(7) . . ?
C5 C6 H6 118.6 . . ?
C5 C6 C7 122.7(8) . . ?
C7 C6 H6 118.6 . . ?
C6 C7 H7 120.2 . . ?
C8 C7 C6 119.5(9) . . ?
C8 C7 H7 120.2 . . ?
C7 C8 H8 120.1 . . ?
C7 C8 C9 119.9(8) . . ?
C9 C8 H8 120.1 . . ?
C8 C9 H9 120.3 . . ?
C10 C9 C8 119.4(9) . . ?
C10 C9 H9 120.3 . . ?
C5 C10 H10 119.3 . . ?
C9 C10 C5 121.5(9) . . ?
C9 C10 H10 119.3 . . ?
C12 C11 C2 121.7(6) . . ?
C12 C11 C16 117.1(7) . . ?
C16 C11 C2 121.2(6) . . ?
C11 C12 H12 119.1 . . ?
C13 C12 C11 121.9(8) . . ?
C13 C12 H12 119.1 . . ?
C12 C13 H13 120.0 . . ?
C14 C13 C12 120.0(9) . . ?
C14 C13 H13 120.0 . . ?
C13 C14 H14 120.3 . . ?
C13 C14 C15 119.5(8) . . ?
C15 C14 H14 120.3 . . ?
C14 C15 H15 119.5 . . ?
C16 C15 C14 121.0(8) . . ?
C16 C15 H15 119.5 . . ?
C11 C16 H16 119.8 . . ?
C15 C16 C11 120.5(8) . . ?
C15 C16 H16 119.8 . . ?
Si4 C17 H17A 109.5 . . ?
Si4 C17 H17B 109.5 . . ?
Si4 C17 H17C 109.5 . . ?
H17A C17 H17B 109.5 . . ?
H17A C17 H17C 109.5 . . ?
H17B C17 H17C 109.5 . . ?
Si4 C18 H18A 109.5 . . ?
Si4 C18 H18B 109.5 . . ?
Si4 C18 H18C 109.5 . . ?
H18A C18 H18B 109.5 . . ?
H18A C18 H18C 109.5 . . ?
H18B C18 H18C 109.5 . . ?
C20 C19 Si4 110.4(5) . . ?
C21 C19 Si4 110.1(5) . . ?
C21 C19 C20 108.9(7) . . ?
C21 C19 C22 109.5(7) . . ?
C22 C19 Si4 110.5(5) . . ?
C22 C19 C20 107.4(7) . . ?
C19 C20 H20A 109.5 . . ?
C19 C20 H20B 109.5 . . ?
C19 C20 H20C 109.5 . . ?
H20A C20 H20B 109.5 . . ?
H20A C20 H20C 109.5 . . ?
H20B C20 H20C 109.5 . . ?
C19 C21 H21A 109.5 . . ?
C19 C21 H21B 109.5 . . ?
C19 C21 H21C 109.5 . . ?
H21A C21 H21B 109.5 . . ?
H21A C21 H21C 109.5 . . ?
H21B C21 H21C 109.5 . . ?
C19 C22 H22A 109.5 . . ?
C19 C22 H22B 109.5 . . ?
C19 C22 H22C 109.5 . . ?
H22A C22 H22B 109.5 . . ?
H22A C22 H22C 109.5 . . ?
H22B C22 H22C 109.5 . . ?
Si2 C23 H23A 109.5 . . ?
Si2 C23 H23B 109.5 . . ?
Si2 C23 H23C 109.5 . . ?
H23A C23 H23B 109.5 . . ?
H23A C23 H23C 109.5 . . ?
H23B C23 H23C 109.5 . . ?
Si2 C24 H24A 109.5 . . ?
Si2 C24 H24B 109.5 . . ?
Si2 C24 H24C 109.5 . . ?
H24A C24 H24B 109.5 . . ?
H24A C24 H24C 109.5 . . ?
H24B C24 H24C 109.5 . . ?
C26 C25 Si2 109.0(6) . . ?
C26 C25 C28 107.8(7) . . ?
C27 C25 Si2 112.0(6) . . ?
C27 C25 C26 106.9(8) . . ?
C27 C25 C28 111.3(8) . . ?
C28 C25 Si2 109.7(6) . . ?
C25 C26 H26A 109.5 . . ?
C25 C26 H26B 109.5 . . ?
C25 C26 H26C 109.5 . . ?
H26A C26 H26B 109.5 . . ?
H26A C26 H26C 109.5 . . ?
H26B C26 H26C 109.5 . . ?
C25 C27 H27A 109.5 . . ?
C25 C27 H27B 109.5 . . ?
C25 C27 H27C 109.5 . . ?
H27A C27 H27B 109.5 . . ?
H27A C27 H27C 109.5 . . ?
H27B C27 H27C 109.5 . . ?
C25 C28 H28A 109.5 . . ?
C25 C28 H28B 109.5 . . ?
C25 C28 H28C 109.5 . . ?
H28A C28 H28B 109.5 . . ?
H28A C28 H28C 109.5 . . ?
H28B C28 H28C 109.5 . . ?
O5 C29 H29A 108.2 . . ?
O5 C29 H29B 108.2 . . ?
O5 C29 C30 116.6(9) . . ?
H29A C29 H29B 107.3 . . ?
C30 C29 H29A 108.2 . . ?
C30 C29 H29B 108.2 . . ?
O9 C30 C29 110.4(9) . . ?
O9 C30 H30A 109.6 . . ?
O9 C30 H30B 109.6 . . ?
C29 C30 H30A 109.6 . . ?
C29 C30 H30B 109.6 . . ?
H30A C30 H30B 108.1 . . ?
O9 C31 H31A 109.5 . . ?
O9 C31 H31B 109.5 . . ?
O9 C31 H31C 109.5 . . ?
H31A C31 H31B 109.5 . . ?
H31A C31 H31C 109.5 . . ?
H31B C31 H31C 109.5 . . ?
O5 C32 H32A 109.5 . . ?
O5 C32 H32B 109.5 . . ?
O5 C32 H32C 109.5 . . ?
H32A C32 H32B 109.5 . . ?
H32A C32 H32C 109.5 . . ?
H32B C32 H32C 109.5 . . ?
O6 C33 H33A 109.1 . . ?
O6 C33 H33B 109.1 . . ?
O6 C33 C34 112.3(8) . . ?
H33A C33 H33B 107.9 . . ?
C34 C33 H33A 109.1 . . ?
C34 C33 H33B 109.1 . . ?
O7 C34 C33 109.6(8) . . ?
O7 C34 H34A 109.7 . . ?
O7 C34 H34B 109.7 . . ?
C33 C34 H34A 109.7 . . ?
C33 C34 H34B 109.7 . . ?
H34A C34 H34B 108.2 . . ?
O6 C35 H35A 109.5 . . ?
O6 C35 H35B 109.5 . . ?
O6 C35 H35C 109.5 . . ?
H35A C35 H35B 109.5 . . ?
H35A C35 H35C 109.5 . . ?
H35B C35 H35C 109.5 . . ?
O7 C36 H36A 109.5 . . ?
O7 C36 H36B 109.5 . . ?
O7 C36 H36C 109.5 . . ?
H36A C36 H36B 109.5 . . ?
H36A C36 H36C 109.5 . . ?
H36B C36 H36C 109.5 . . ?
Pb2 C37 K1 81.1(2) . . ?
Pb2 C37 K4 76.17(18) . 1_655 ?
K1 C37 K4 127.5(2) . 1_655 ?
Si3 C37 Pb2 119.1(3) . . ?
Si3 C37 K1 103.3(3) . . ?
Si3 C37 K4 129.2(3) . 1_655 ?
C38 C37 Pb2 110.3(5) . . ?
C38 C37 K1 74.3(4) . . ?
C38 C37 K4 70.6(4) . 1_655 ?
C38 C37 Si3 129.6(5) . . ?
K1 C38 K4 137.0(2) . 1_655 ?
C37 C38 K1 78.4(4) . . ?
C37 C38 K4 84.3(4) . 1_655 ?
C37 C38 C39 119.9(6) . . ?
C37 C38 C41 121.1(6) . . ?
C39 C38 K1 80.0(4) . . ?
C39 C38 K4 75.1(4) . 1_655 ?
C39 C38 C41 118.8(6) . . ?
C41 C38 K1 107.7(4) . . ?
C41 C38 K4 114.9(4) . 1_655 ?
K1 C39 K4 134.8(2) . 1_655 ?
C38 C39 K1 72.7(4) . . ?
C38 C39 K4 78.5(4) . 1_655 ?
C38 C39 C47 118.4(6) . . ?
C40 C39 K1 86.6(4) . . ?
C40 C39 K4 78.9(4) . 1_655 ?
C40 C39 C38 120.8(6) . . ?
C40 C39 C47 120.6(6) . . ?
C47 C39 K1 115.7(5) . . ?
C47 C39 K4 108.5(4) . 1_655 ?
Pb2 C40 K1 75.14(17) . . ?
Pb2 C40 K4 80.0(2) . 1_655 ?
K4 C40 K1 124.0(2) 1_655 . ?
Si1 C40 Pb2 120.5(3) . . ?
Si1 C40 K1 125.7(3) . . ?
Si1 C40 K4 110.2(3) . 1_655 ?
C39 C40 Pb2 110.2(5) . . ?
C39 C40 K1 68.1(4) . . ?
C39 C40 K4 75.1(4) . 1_655 ?
C39 C40 Si1 129.3(5) . . ?
C42 C41 C38 122.2(7) . . ?
C42 C41 C46 115.8(7) . . ?
C46 C41 C38 121.9(7) . . ?
C41 C42 H42 118.4 . . ?
C43 C42 C41 123.2(9) . . ?
C43 C42 H42 118.4 . . ?
C42 C43 H43 120.1 . . ?
C42 C43 C44 119.8(9) . . ?
C44 C43 H43 120.1 . . ?
C43 C44 H44 120.6 . . ?
C45 C44 C43 118.8(7) . . ?
C45 C44 H44 120.6 . . ?
C44 C45 H45 120.0 . . ?
C44 C45 C46 120.1(8) . . ?
C46 C45 H45 120.0 . . ?
C41 C46 C45 122.2(8) . . ?
C41 C46 H46 118.9 . . ?
C45 C46 H46 118.9 . . ?
C48 C47 C39 122.6(7) . . ?
C48 C47 C52 116.2(7) . . ?
C52 C47 C39 121.1(6) . . ?
C47 C48 H48 119.0 . . ?
C47 C48 C49 121.9(8) . . ?
C49 C48 H48 119.0 . . ?
C48 C49 H49 120.3 . . ?
C50 C49 C48 119.3(8) . . ?
C50 C49 H49 120.3 . . ?
C49 C50 H50 119.9 . . ?
C51 C50 C49 120.2(8) . . ?
C51 C50 H50 119.9 . . ?
C50 C51 H51 119.9 . . ?
C50 C51 C52 120.3(9) . . ?
C52 C51 H51 119.9 . . ?
C47 C52 H52 119.0 . . ?
C51 C52 C47 122.0(8) . . ?
C51 C52 H52 119.0 . . ?
Si1 C53 H53A 109.5 . . ?
Si1 C53 H53B 109.5 . . ?
Si1 C53 H53C 109.5 . . ?
H53A C53 H53B 109.5 . . ?
H53A C53 H53C 109.5 . . ?
H53B C53 H53C 109.5 . . ?
Si1 C54 H54A 109.5 . . ?
Si1 C54 H54B 109.5 . . ?
Si1 C54 H54C 109.5 . . ?
H54A C54 H54B 109.5 . . ?
H54A C54 H54C 109.5 . . ?
H54B C54 H54C 109.5 . . ?
C56 C55 Si1 109.8(5) . . ?
C56 C55 C57 109.9(7) . . ?
C57 C55 Si1 109.6(6) . . ?
C58 C55 Si1 111.3(5) . . ?
C58 C55 C56 108.0(8) . . ?
C58 C55 C57 108.2(7) . . ?
C55 C56 H56A 109.5 . . ?
C55 C56 H56B 109.5 . . ?
C55 C56 H56C 109.5 . . ?
H56A C56 H56B 109.5 . . ?
H56A C56 H56C 109.5 . . ?
H56B C56 H56C 109.5 . . ?
C55 C57 H57A 109.5 . . ?
C55 C57 H57B 109.5 . . ?
C55 C57 H57C 109.5 . . ?
H57A C57 H57B 109.5 . . ?
H57A C57 H57C 109.5 . . ?
H57B C57 H57C 109.5 . . ?
C55 C58 H58A 109.5 . . ?
C55 C58 H58B 109.5 . . ?
C55 C58 H58C 109.5 . . ?
H58A C58 H58B 109.5 . . ?
H58A C58 H58C 109.5 . . ?
H58B C58 H58C 109.5 . . ?
Si3 C59 H59A 109.5 . . ?
Si3 C59 H59B 109.5 . . ?
Si3 C59 H59C 109.5 . . ?
H59A C59 H59B 109.5 . . ?
H59A C59 H59C 109.5 . . ?
H59B C59 H59C 109.5 . . ?
Si3 C60 H60A 109.5 . . ?
Si3 C60 H60B 109.5 . . ?
Si3 C60 H60C 109.5 . . ?
H60A C60 H60B 109.5 . . ?
H60A C60 H60C 109.5 . . ?
H60B C60 H60C 109.5 . . ?
C62 C61 Si3 110.2(7) . . ?
C63 C61 Si3 109.5(8) . . ?
C63 C61 C62 107.9(9) . . ?
C64 C61 Si3 110.3(7) . . ?
C64 C61 C62 108.2(8) . . ?
C64 C61 C63 110.7(9) . . ?
C61 C62 H62A 109.5 . . ?
C61 C62 H62B 109.5 . . ?
C61 C62 H62C 109.5 . . ?
H62A C62 H62B 109.5 . . ?
H62A C62 H62C 109.5 . . ?
H62B C62 H62C 109.5 . . ?
C61 C63 H63A 109.5 . . ?
C61 C63 H63B 109.5 . . ?
C61 C63 H63C 109.5 . . ?
H63A C63 H63B 109.5 . . ?
H63A C63 H63C 109.5 . . ?
H63B C63 H63C 109.5 . . ?
C61 C64 H64A 109.5 . . ?
C61 C64 H64B 109.5 . . ?
C61 C64 H64C 109.5 . . ?
H64A C64 H64B 109.5 . . ?
H64A C64 H64C 109.5 . . ?
H64B C64 H64C 109.5 . . ?
O3 C65 H65A 109.0 . . ?
O3 C65 H65B 109.0 . . ?
O3 C65 C66 113.1(10) . . ?
H65A C65 H65B 107.8 . . ?
C66 C65 H65A 109.0 . . ?
C66 C65 H65B 109.0 . . ?
O4 C66 C65 109.2(9) . . ?
O4 C66 H66A 109.8 . . ?
O4 C66 H66B 109.8 . . ?
C65 C66 H66A 109.8 . . ?
C65 C66 H66B 109.8 . . ?
H66A C66 H66B 108.3 . . ?
O3 C67 H67A 109.5 . . ?
O3 C67 H67B 109.5 . . ?
O3 C67 H67C 109.5 . . ?
H67A C67 H67B 109.5 . . ?
H67A C67 H67C 109.5 . . ?
H67B C67 H67C 109.5 . . ?
O4 C68 H68A 109.5 . . ?
O4 C68 H68B 109.5 . . ?
O4 C68 H68C 109.5 . . ?
H68A C68 H68B 109.5 . . ?
H68A C68 H68C 109.5 . . ?
H68B C68 H68C 109.5 . . ?
K2 C69A H69A 68.3 . . ?
K2 C69A H69B 163.8 . . ?
O1 C69A K2 59.5(9) . . ?
O1 C69A H69A 109.5 . . ?
O1 C69A H69B 109.5 . . ?
O1 C69A C70A 110.8(19) . . ?
H69A C69A H69B 108.1 . . ?
C70A C69A K2 86.3(12) . . ?
C70A C69A H69A 109.5 . . ?
C70A C69A H69B 109.5 . . ?
O2 C70A C69A 104.8(18) . . ?
O2 C70A H70A 110.8 . . ?
O2 C70A H70B 110.8 . . ?
C69A C70A H70A 110.8 . . ?
C69A C70A H70B 110.8 . . ?
H70A C70A H70B 108.9 . . ?
O1 C69B H69C 111.0 . . ?
O1 C69B H69D 111.0 . . ?
H69C C69B H69D 109.0 . . ?
C70B C69B O1 103.8(19) . . ?
C70B C69B H69C 111.0 . . ?
C70B C69B H69D 111.0 . . ?
K2 C70B H70C 153.0 . . ?
K2 C70B H70D 73.9 . . ?
O2 C70B K2 46.6(8) . . ?
O2 C70B C69B 101.1(18) . . ?
O2 C70B H70C 111.6 . . ?
O2 C70B H70D 111.6 . . ?
C69B C70B K2 90.7(13) . . ?
C69B C70B H70C 111.6 . . ?
C69B C70B H70D 111.6 . . ?
H70C C70B H70D 109.4 . . ?
O2 C71 H71A 109.5 . . ?
O2 C71 H71B 109.5 . . ?
O2 C71 H71C 109.5 . . ?
H71A C71 H71B 109.5 . . ?
H71A C71 H71C 109.5 . . ?
H71B C71 H71C 109.5 . . ?
O1 C72 H72A 109.5 . . ?
O1 C72 H72B 109.5 . . ?
O1 C72 H72C 109.5 . . ?
H72A C72 H72B 109.5 . . ?
H72A C72 H72C 109.5 . . ?
H72B C72 H72C 109.5 . . ?

loop_
_geom_bond_atom_site_label_1
_geom_bond_atom_site_label_2
_geom_bond_distance
_geom_bond_site_symmetry_2
_geom_bond_publ_flag
Pb1 K1 3.551(2) . ?
Pb1 K2 3.5213(15) . ?
Pb1 K3 3.529(2) . ?
Pb1 C1 2.254(6) . ?
Pb1 C4 2.254(7) . ?
Pb2 K1 3.480(2) . ?
Pb2 K3 3.574(2) 1_655 ?
Pb2 K4 3.5394(15) 1_655 ?
Pb2 C37 2.255(7) . ?
Pb2 C40 2.248(7) . ?
K1 Si3 3.887(4) . ?
K1 O1 2.924(7) . ?
K1 C37 3.023(8) . ?
K1 C38 2.970(7) . ?
K1 C39 3.063(7) . ?
K1 C40 3.295(7) . ?
K2 O1 3.050(8) . ?
K2 O2 2.713(6) . ?
K2 O3 2.753(6) . ?
K2 O4 2.879(5) . ?
K2 C1 3.162(7) . ?
K2 C2 3.070(7) . ?
K2 C3 3.075(7) . ?
K2 C4 3.231(7) . ?
K2 C69A 3.51(2) . ?
K2 C70B 3.51(2) . ?
K3 O5 2.906(6) . ?
K3 C1 3.381(7) . ?
K3 C2 3.095(7) . ?
K3 C3 2.925(7) . ?
K3 C4 3.009(7) . ?
K4 O5 2.976(6) . ?
K4 O6 2.743(6) . ?
K4 O7 2.908(6) . ?
K4 O9 2.798(7) . ?
K4 C37 3.320(7) 1_455 ?
K4 C38 3.146(7) 1_455 ?
K4 C39 3.102(7) 1_455 ?
K4 C40 3.150(7) 1_455 ?
Si1 C40 1.847(7) . ?
Si1 C53 1.891(7) . ?
Si1 C54 1.875(8) . ?
Si1 C55 1.933(8) . ?
Si2 C4 1.846(7) . ?
Si2 C23 1.927(8) . ?
Si2 C24 1.899(8) . ?
Si2 C25 1.931(8) . ?
Si3 C37 1.847(7) . ?
Si3 C59 1.876(8) . ?
Si3 C60 1.903(8) . ?
Si3 C61 1.889(10) . ?
Si4 C1 1.832(7) . ?
Si4 C17 1.887(9) . ?
Si4 C18 1.898(7) . ?
Si4 C19 1.915(8) . ?
O1 C69A 1.40(2) . ?
O1 C69B 1.53(2) . ?
O1 C72 1.421(14) . ?
O2 C70A 1.47(2) . ?
O2 C70B 1.48(2) . ?
O2 C71 1.413(10) . ?
O3 C65 1.438(14) . ?
O3 C67 1.388(13) . ?
O4 C66 1.416(13) . ?
O4 C68 1.414(13) . ?
O5 C29 1.417(11) . ?
O5 C32 1.401(11) . ?
O6 C33 1.432(12) . ?
O6 C35 1.383(12) . ?
O7 C34 1.428(12) . ?
O7 C36 1.404(11) . ?
O9 C30 1.403(11) . ?
O9 C31 1.422(10) . ?
C1 C2 1.419(10) . ?
C2 C3 1.446(10) . ?
C2 C11 1.500(9) . ?
C3 C4 1.428(9) . ?
C3 C5 1.498(10) . ?
C5 C6 1.371(11) . ?
C5 C10 1.416(11) . ?
C6 H6 0.9500 . ?
C6 C7 1.393(11) . ?
C7 H7 0.9500 . ?
C7 C8 1.361(13) . ?
C8 H8 0.9500 . ?
C8 C9 1.415(14) . ?
C9 H9 0.9500 . ?
C9 C10 1.370(12) . ?
C10 H10 0.9500 . ?
C11 C12 1.397(10) . ?
C11 C16 1.411(10) . ?
C12 H12 0.9500 . ?
C12 C13 1.386(11) . ?
C13 H13 0.9500 . ?
C13 C14 1.376(13) . ?
C14 H14 0.9500 . ?
C14 C15 1.384(13) . ?
C15 H15 0.9500 . ?
C15 C16 1.382(11) . ?
C16 H16 0.9500 . ?
C17 H17A 0.9800 . ?
C17 H17B 0.9800 . ?
C17 H17C 0.9800 . ?
C18 H18A 0.9800 . ?
C18 H18B 0.9800 . ?
C18 H18C 0.9800 . ?
C19 C20 1.548(12) . ?
C19 C21 1.527(12) . ?
C19 C22 1.546(10) . ?
C20 H20A 0.9800 . ?
C20 H20B 0.9800 . ?
C20 H20C 0.9800 . ?
C21 H21A 0.9800 . ?
C21 H21B 0.9800 . ?
C21 H21C 0.9800 . ?
C22 H22A 0.9800 . ?
C22 H22B 0.9800 . ?
C22 H22C 0.9800 . ?
C23 H23A 0.9800 . ?
C23 H23B 0.9800 . ?
C23 H23C 0.9800 . ?
C24 H24A 0.9800 . ?
C24 H24B 0.9800 . ?
C24 H24C 0.9800 . ?
C25 C26 1.523(13) . ?
C25 C27 1.507(12) . ?
C25 C28 1.567(12) . ?
C26 H26A 0.9800 . ?
C26 H26B 0.9800 . ?
C26 H26C 0.9800 . ?
C27 H27A 0.9800 . ?
C27 H27B 0.9800 . ?
C27 H27C 0.9800 . ?
C28 H28A 0.9800 . ?
C28 H28B 0.9800 . ?
C28 H28C 0.9800 . ?
C29 H29A 0.9900 . ?
C29 H29B 0.9900 . ?
C29 C30 1.443(14) . ?
C30 H30A 0.9900 . ?
C30 H30B 0.9900 . ?
C31 H31A 0.9800 . ?
C31 H31B 0.9800 . ?
C31 H31C 0.9800 . ?
C32 H32A 0.9800 . ?
C32 H32B 0.9800 . ?
C32 H32C 0.9800 . ?
C33 H33A 0.9900 . ?
C33 H33B 0.9900 . ?
C33 C34 1.480(15) . ?
C34 H34A 0.9900 . ?
C34 H34B 0.9900 . ?
C35 H35A 0.9800 . ?
C35 H35B 0.9800 . ?
C35 H35C 0.9800 . ?
C36 H36A 0.9800 . ?
C36 H36B 0.9800 . ?
C36 H36C 0.9800 . ?
C37 C38 1.416(10) . ?
C38 C39 1.425(10) . ?
C38 C41 1.508(9) . ?
C39 C40 1.411(9) . ?
C39 C47 1.497(10) . ?
C41 C42 1.379(11) . ?
C41 C46 1.381(11) . ?
C42 H42 0.9500 . ?
C42 C43 1.373(11) . ?
C43 H43 0.9500 . ?
C43 C44 1.390(13) . ?
C44 H44 0.9500 . ?
C44 C45 1.363(12) . ?
C45 H45 0.9500 . ?
C45 C46 1.400(10) . ?
C46 H46 0.9500 . ?
C47 C48 1.393(10) . ?
C47 C52 1.400(11) . ?
C48 H48 0.9500 . ?
C48 C49 1.399(11) . ?
C49 H49 0.9500 . ?
C49 C50 1.373(12) . ?
C50 H50 0.9500 . ?
C50 C51 1.370(12) . ?
C51 H51 0.9500 . ?
C51 C52 1.376(12) . ?
C52 H52 0.9500 . ?
C53 H53A 0.9800 . ?
C53 H53B 0.9800 . ?
C53 H53C 0.9800 . ?
C54 H54A 0.9800 . ?
C54 H54B 0.9800 . ?
C54 H54C 0.9800 . ?
C55 C56 1.540(12) . ?
C55 C57 1.556(11) . ?
C55 C58 1.529(12) . ?
C56 H56A 0.9800 . ?
C56 H56B 0.9800 . ?
C56 H56C 0.9800 . ?
C57 H57A 0.9800 . ?
C57 H57B 0.9800 . ?
C57 H57C 0.9800 . ?
C58 H58A 0.9800 . ?
C58 H58B 0.9800 . ?
C58 H58C 0.9800 . ?
C59 H59A 0.9800 . ?
C59 H59B 0.9800 . ?
C59 H59C 0.9800 . ?
C60 H60A 0.9800 . ?
C60 H60B 0.9800 . ?
C60 H60C 0.9800 . ?
C61 C62 1.570(12) . ?
C61 C63 1.548(15) . ?
C61 C64 1.535(14) . ?
C62 H62A 0.9800 . ?
C62 H62B 0.9800 . ?
C62 H62C 0.9800 . ?
C63 H63A 0.9800 . ?
C63 H63B 0.9800 . ?
C63 H63C 0.9800 . ?
C64 H64A 0.9800 . ?
C64 H64B 0.9800 . ?
C64 H64C 0.9800 . ?
C65 H65A 0.9900 . ?
C65 H65B 0.9900 . ?
C65 C66 1.468(18) . ?
C66 H66A 0.9900 . ?
C66 H66B 0.9900 . ?
C67 H67A 0.9800 . ?
C67 H67B 0.9800 . ?
C67 H67C 0.9800 . ?
C68 H68A 0.9800 . ?
C68 H68B 0.9800 . ?
C68 H68C 0.9800 . ?
C69A H69A 0.9900 . ?
C69A H69B 0.9900 . ?
C69A C70A 1.51(3) . ?
C70A H70A 0.9900 . ?
C70A H70B 0.9900 . ?
C69B H69C 0.9900 . ?
C69B H69D 0.9900 . ?
C69B C70B 1.51(4) . ?
C70B H70C 0.9900 . ?
C70B H70D 0.9900 . ?
C71 H71A 0.9800 . ?
C71 H71B 0.9800 . ?
C71 H71C 0.9800 . ?
C72 H72A 0.9800 . ?
C72 H72B 0.9800 . ?
C72 H72C 0.9800 . ?

loop_
_geom_torsion_atom_site_label_1
_geom_torsion_atom_site_label_2
_geom_torsion_atom_site_label_3
_geom_torsion_atom_site_label_4
_geom_torsion
_geom_torsion_site_symmetry_1
_geom_torsion_site_symmetry_2
_geom_torsion_site_symmetry_3
_geom_torsion_site_symmetry_4
_geom_torsion_publ_flag
Pb1 C1 C2 K2 -71.5(3) . . . . ?
Pb1 C1 C2 K3 62.2(3) . . . . ?
Pb1 C1 C2 C3 -3.3(8) . . . . ?
Pb1 C1 C2 C11 179.5(5) . . . . ?
Pb2 C37 C38 K1 -74.0(3) . . . . ?
Pb2 C37 C38 K4 66.4(3) . . . 1_655 ?
Pb2 C37 C38 C39 -2.8(8) . . . . ?
Pb2 C37 C38 C41 -177.9(5) . . . . ?
K1 Si3 C37 Pb2 87.1(4) . . . . ?
K1 Si3 C37 K4 -177.1(5) . . . 1_655 ?
K1 Si3 C37 C38 -80.4(7) . . . . ?
K1 Si3 C61 C62 158.8(7) . . . . ?
K1 Si3 C61 C63 40.3(14) . . . . ?
K1 Si3 C61 C64 -81.8(12) . . . . ?
K1 O1 C69A K2 104.0(3) . . . . ?
K1 O1 C69A C70A 176(2) . . . . ?
K1 O1 C69B C70B 79.7(16) . . . . ?
K1 C37 C38 K4 140.38(19) . . . 1_655 ?
K1 C37 C38 C39 71.2(6) . . . . ?
K1 C37 C38 C41 -103.9(6) . . . . ?
K1 C38 C39 K4 144.60(18) . . . 1_655 ?
K1 C38 C39 C40 75.1(6) . . . . ?
K1 C38 C39 C47 -110.4(6) . . . . ?
K1 C38 C41 C42 -152.3(6) . . . . ?
K1 C38 C41 C46 24.9(8) . . . . ?
K1 C39 C40 Pb2 63.7(3) . . . . ?
K1 C39 C40 K4 136.9(2) . . . 1_655 ?
K1 C39 C40 Si1 -118.9(5) . . . . ?
K1 C39 C47 C48 -159.3(6) . . . . ?
K1 C39 C47 C52 21.5(8) . . . . ?
K2 O1 C69A C70A 72(2) . . . . ?
K2 O1 C69B C70B -39.6(17) . . . . ?
K2 O2 C70A C69A 21(3) . . . . ?
K2 O2 C70B C69B -80.3(18) . . . . ?
K2 O3 C65 C66 69.6(11) . . . . ?
K2 O4 C66 C65 23.1(13) . . . . ?
K2 C1 C2 K3 133.69(19) . . . . ?
K2 C1 C2 C3 68.2(6) . . . . ?
K2 C1 C2 C11 -109.0(6) . . . . ?
K2 C2 C3 K3 146.32(18) . . . . ?
K2 C2 C3 C4 73.2(6) . . . . ?
K2 C2 C3 C5 -110.7(6) . . . . ?
K2 C2 C11 C12 -164.8(6) . . . . ?
K2 C2 C11 C16 15.4(9) . . . . ?
K2 C3 C4 Pb1 68.7(3) . . . . ?
K2 C3 C4 K3 144.4(2) . . . . ?
K2 C3 C4 Si2 -116.4(5) . . . . ?
K2 C3 C5 C6 -150.6(6) . . . . ?
K2 C3 C5 C10 32.3(8) . . . . ?
K2 C69A C70A O2 -13.1(16) . . . . ?
K3 O5 C29 C30 174.9(10) . . . . ?
K3 C1 C2 K2 -133.69(19) . . . . ?
K3 C1 C2 C3 -65.5(5) . . . . ?
K3 C1 C2 C11 117.3(6) . . . . ?
K3 C2 C3 K2 -146.32(18) . . . . ?
K3 C2 C3 C4 -73.1(5) . . . . ?
K3 C2 C3 C5 103.0(6) . . . . ?
K3 C2 C11 C12 29.9(9) . . . . ?
K3 C2 C11 C16 -149.9(6) . . . . ?
K3 C3 C4 Pb1 -75.7(3) . . . . ?
K3 C3 C4 K2 -144.4(2) . . . . ?
K3 C3 C4 Si2 99.2(5) . . . . ?
K3 C3 C5 C6 26.5(8) . . . . ?
K3 C3 C5 C10 -150.6(6) . . . . ?
K4 O5 C29 C30 66.8(10) . . . . ?
K4 O6 C33 C34 69.5(9) . . . . ?
K4 O7 C34 C33 23.0(11) . . . . ?
K4 O9 C30 C29 6.3(13) . . . . ?
K4 C37 C38 K1 -140.38(19) 1_655 . . . ?
K4 C37 C38 C39 -69.2(6) 1_655 . . . ?
K4 C37 C38 C41 115.8(6) 1_655 . . . ?
K4 C38 C39 K1 -144.60(18) 1_655 . . . ?
K4 C38 C39 C40 -69.5(6) 1_655 . . . ?
K4 C38 C39 C47 105.0(6) 1_655 . . . ?
K4 C38 C41 C42 33.5(8) 1_655 . . . ?
K4 C38 C41 C46 -149.4(6) 1_655 . . . ?
K4 C39 C40 Pb2 -73.2(3) 1_655 . . . ?
K4 C39 C40 K1 -136.9(2) 1_655 . . . ?
K4 C39 C40 Si1 104.1(6) 1_655 . . . ?
K4 C39 C47 C48 10.9(8) 1_655 . . . ?
K4 C39 C47 C52 -168.3(6) 1_655 . . . ?
Si3 C37 C38 K1 94.4(6) . . . . ?
Si3 C37 C38 K4 -125.3(6) . . . 1_655 ?
Si3 C37 C38 C39 165.5(5) . . . . ?
Si3 C37 C38 C41 -9.5(10) . . . . ?
Si4 C1 C2 K2 97.6(6) . . . . ?
Si4 C1 C2 K3 -128.7(5) . . . . ?
Si4 C1 C2 C3 165.8(5) . . . . ?
Si4 C1 C2 C11 -11.4(10) . . . . ?
O1 C69A C70A O2 -68(3) . . . . ?
O1 C69B C70B K2 31.5(13) . . . . ?
O1 C69B C70B O2 77.2(19) . . . . ?
O3 C65 C66 O4 -65.2(14) . . . . ?
O5 C29 C30 O9 -54.9(14) . . . . ?
O6 C33 C34 O7 -64.2(12) . . . . ?
C1 C2 C3 K2 -70.3(6) . . . . ?
C1 C2 C3 K3 76.0(6) . . . . ?
C1 C2 C3 C4 3.0(10) . . . . ?
C1 C2 C3 C5 179.0(6) . . . . ?
C1 C2 C11 C12 -73.7(10) . . . . ?
C1 C2 C11 C16 106.5(8) . . . . ?
C2 C3 C4 Pb1 -0.8(7) . . . . ?
C2 C3 C4 K2 -69.5(6) . . . . ?
C2 C3 C4 K3 74.9(6) . . . . ?
C2 C3 C4 Si2 174.1(5) . . . . ?
C2 C3 C5 C6 -63.3(10) . . . . ?
C2 C3 C5 C10 119.6(8) . . . . ?
C2 C11 C12 C13 178.5(8) . . . . ?
C2 C11 C16 C15 -178.8(8) . . . . ?
C3 C2 C11 C12 109.1(8) . . . . ?
C3 C2 C11 C16 -70.7(10) . . . . ?
C3 C5 C6 C7 -174.5(7) . . . . ?
C3 C5 C10 C9 174.4(8) . . . . ?
C4 C3 C5 C6 112.7(8) . . . . ?
C4 C3 C5 C10 -64.4(9) . . . . ?
C5 C3 C4 Pb1 -176.8(5) . . . . ?
C5 C3 C4 K2 114.5(6) . . . . ?
C5 C3 C4 K3 -101.0(6) . . . . ?
C5 C3 C4 Si2 -1.9(9) . . . . ?
C5 C6 C7 C8 -0.5(13) . . . . ?
C6 C5 C10 C9 -2.9(12) . . . . ?
C6 C7 C8 C9 -1.7(14) . . . . ?
C7 C8 C9 C10 1.5(14) . . . . ?
C8 C9 C10 C5 0.9(14) . . . . ?
C10 C5 C6 C7 2.7(12) . . . . ?
C11 C2 C3 K2 106.9(6) . . . . ?
C11 C2 C3 K3 -106.7(6) . . . . ?
C11 C2 C3 C4 -179.8(6) . . . . ?
C11 C2 C3 C5 -3.8(9) . . . . ?
C11 C12 C13 C14 -0.1(14) . . . . ?
C12 C11 C16 C15 1.4(12) . . . . ?
C12 C13 C14 C15 2.2(16) . . . . ?
C13 C14 C15 C16 -2.4(16) . . . . ?
C14 C15 C16 C11 0.6(14) . . . . ?
C16 C11 C12 C13 -1.7(12) . . . . ?
C17 Si4 C1 Pb1 37.8(4) . . . . ?
C17 Si4 C1 K2 -48.8(4) . . . . ?
C17 Si4 C1 K3 135.0(4) . . . . ?
C17 Si4 C1 C2 -130.4(7) . . . . ?
C18 Si4 C1 Pb1 155.1(4) . . . . ?
C18 Si4 C1 K2 68.4(4) . . . . ?
C18 Si4 C1 K3 -107.7(5) . . . . ?
C18 Si4 C1 C2 -13.1(8) . . . . ?
C19 Si4 C1 Pb1 -80.4(4) . . . . ?
C19 Si4 C1 K2 -167.0(3) . . . . ?
C19 Si4 C1 K3 16.8(5) . . . . ?
C19 Si4 C1 C2 111.4(7) . . . . ?
C23 Si2 C4 Pb1 137.2(4) . . . . ?
C23 Si2 C4 K2 -125.6(4) . . . . ?
C23 Si2 C4 K3 44.0(4) . . . . ?
C23 Si2 C4 C3 -36.9(7) . . . . ?
C24 Si2 C4 Pb1 -100.7(5) . . . . ?
C24 Si2 C4 K2 -3.5(5) . . . . ?
C24 Si2 C4 K3 166.1(3) . . . . ?
C24 Si2 C4 C3 85.2(7) . . . . ?
C25 Si2 C4 Pb1 18.4(5) . . . . ?
C25 Si2 C4 K2 115.6(4) . . . . ?
C25 Si2 C4 K3 -74.8(4) . . . . ?
C25 Si2 C4 C3 -155.7(6) . . . . ?
C31 O9 C30 C29 -171.9(9) . . . . ?
C32 O5 C29 C30 -69.7(12) . . . . ?
C35 O6 C33 C34 -90.9(11) . . . . ?
C36 O7 C34 C33 -179.6(9) . . . . ?
C37 Si3 C61 C62 -172.9(7) . . . . ?
C37 Si3 C61 C63 68.6(8) . . . . ?
C37 Si3 C61 C64 -53.5(8) . . . . ?
C37 C38 C39 K1 -70.3(6) . . . . ?
C37 C38 C39 K4 74.3(6) . . . 1_655 ?
C37 C38 C39 C40 4.8(10) . . . . ?
C37 C38 C39 C47 179.2(6) . . . . ?
C37 C38 C41 C42 -65.3(9) . . . . ?
C37 C38 C41 C46 111.8(8) . . . . ?
C38 C39 C40 Pb2 -3.9(8) . . . . ?
C38 C39 C40 K1 -67.6(6) . . . . ?
C38 C39 C40 K4 69.3(6) . . . 1_655 ?
C38 C39 C40 Si1 173.5(5) . . . . ?
C38 C39 C47 C48 -75.8(9) . . . . ?
C38 C39 C47 C52 105.0(8) . . . . ?
C38 C41 C42 C43 176.5(7) . . . . ?
C38 C41 C46 C45 -175.8(7) . . . . ?
C39 C38 C41 C42 119.6(8) . . . . ?
C39 C38 C41 C46 -63.3(9) . . . . ?
C39 C47 C48 C49 -177.7(7) . . . . ?
C39 C47 C52 C51 178.5(8) . . . . ?
C40 C39 C47 C48 98.6(8) . . . . ?
C40 C39 C47 C52 -80.5(9) . . . . ?
C41 C38 C39 K1 104.8(6) . . . . ?
C41 C38 C39 K4 -110.6(6) . . . 1_655 ?
C41 C38 C39 C40 179.9(6) . . . . ?
C41 C38 C39 C47 -5.6(9) . . . . ?
C41 C42 C43 C44 -0.7(13) . . . . ?
C42 C41 C46 C45 1.6(11) . . . . ?
C42 C43 C44 C45 1.5(13) . . . . ?
C43 C44 C45 C46 -0.8(12) . . . . ?
C44 C45 C46 C41 -0.8(12) . . . . ?
C46 C41 C42 C43 -0.9(12) . . . . ?
C47 C39 C40 Pb2 -178.2(5) . . . . ?
C47 C39 C40 K1 118.1(7) . . . . ?
C47 C39 C40 K4 -105.0(6) . . . 1_655 ?
C47 C39 C40 Si1 -0.9(10) . . . . ?
C47 C48 C49 C50 -1.3(13) . . . . ?
C48 C47 C52 C51 -0.7(12) . . . . ?
C48 C49 C50 C51 0.3(14) . . . . ?
C49 C50 C51 C52 0.5(15) . . . . ?
C50 C51 C52 C47 -0.3(15) . . . . ?
C52 C47 C48 C49 1.5(11) . . . . ?
C53 Si1 C40 Pb2 159.0(4) . . . . ?
C53 Si1 C40 K1 -107.7(4) . . . . ?
C53 Si1 C40 K4 68.9(4) . . . 1_655 ?
C53 Si1 C40 C39 -18.0(8) . . . . ?
C54 Si1 C40 Pb2 41.2(4) . . . . ?
C54 Si1 C40 K1 134.4(4) . . . . ?
C54 Si1 C40 K4 -49.0(4) . . . 1_655 ?
C54 Si1 C40 C39 -135.9(6) . . . . ?
C55 Si1 C40 Pb2 -76.3(5) . . . . ?
C55 Si1 C40 K1 17.0(5) . . . . ?
C55 Si1 C40 K4 -166.4(3) . . . 1_655 ?
C55 Si1 C40 C39 106.6(7) . . . . ?
C59 Si3 C37 Pb2 155.2(4) . . . . ?
C59 Si3 C37 K1 68.2(4) . . . . ?
C59 Si3 C37 K4 -109.0(4) . . . 1_655 ?
C59 Si3 C37 C38 -12.2(8) . . . . ?
C59 Si3 C61 C62 -43.4(8) . . . . ?
C59 Si3 C61 C63 -161.9(7) . . . . ?
C59 Si3 C61 C64 75.9(7) . . . . ?
C60 Si3 C37 Pb2 36.7(5) . . . . ?
C60 Si3 C37 K1 -50.4(4) . . . . ?
C60 Si3 C37 K4 132.5(4) . . . 1_655 ?
C60 Si3 C37 C38 -130.8(7) . . . . ?
C60 Si3 C61 C62 67.7(8) . . . . ?
C60 Si3 C61 C63 -50.8(8) . . . . ?
C60 Si3 C61 C64 -173.0(7) . . . . ?
C61 Si3 C37 Pb2 -80.5(5) . . . . ?
C61 Si3 C37 K1 -167.6(4) . . . . ?
C61 Si3 C37 K4 15.3(6) . . . 1_655 ?
C61 Si3 C37 C38 112.0(7) . . . . ?
C67 O3 C65 C66 -97.7(13) . . . . ?
C68 O4 C66 C65 -179.0(11) . . . . ?
C71 O2 C70A C69A -173.0(17) . . . . ?
C71 O2 C70B K2 -168.6(14) . . . . ?
C71 O2 C70B C69B 111.1(17) . . . . ?
C72 O1 C69A K2 -149.5(12) . . . . ?
C72 O1 C69A C70A -77(2) . . . . ?
C72 O1 C69B C70B -169.8(15) . . . . ?

loop_
_twin_individual_id
_twin_individual_mass_fraction_refined
1 0.930(7)
2 0.070(7)
